data_1577185
loop_
_publ_author_name
'Zhou, Qifeng'
'Bao, Lin-Tao'
'Liu, Rui'
'Sun, Zhitao'
'Ye, Zhuolin'
'Jiao, Liuying'
'Fan, Wei'
'Zou, Ya'
'Yang, Hai-Bo'
'Wu, Jishan'

_publ_section_title
;
 \p-Aggregation-Free, Fused Perylene Pentamers: Synthesis, Narrowband
 Far-Red to Near-Infrared Emission, and Chiroptical Properties
;
_journal_name_full 'Chemical Science'
_journal_paper_doi 10.1039/D6SC00676K
_journal_year 2026
_chemical_formula_moiety 'C77 H92'
_chemical_formula_sum 'C77 H92'
_chemical_formula_weight 1017.50
_space_group_crystal_system triclinic
_space_group_IT_number 2
_space_group_name_Hall '-P 1'
_space_group_name_H-M_alt 'P -1'
_atom_sites_solution_hydrogens geom
_atom_sites_solution_primary iterative
_audit_creation_date 2025-03-19
_audit_creation_method
;
Olex2 1.5
(compiled 2025.03.04 svn.red2d20d0 for OlexSys, GUI svn.r7188)
;
_audit_update_record
;
2025-09-28 deposited with the CCDC.	2026-04-29 downloaded from the CCDC.
;
_cell_angle_alpha 98.46
_cell_angle_beta 93.24
_cell_angle_gamma 93.24
_cell_formula_units_Z 2
_cell_length_a 10.7993(4)
_cell_length_b 17.2568(6)
_cell_length_c 17.2568(6)
_cell_measurement_reflns_used 9902
_cell_measurement_temperature 100.00
_cell_measurement_theta_max 66.230
_cell_measurement_theta_min 2.595
_cell_volume 3169.1(2)
_computing_cell_refinement 'SAINT V8.40B (?, 2016)'
_computing_data_reduction 'SAINT V8.40B (?, 2016)'
_computing_molecular_graphics 'Olex2 1.5 (Dolomanov et al., 2009)'
_computing_publication_material 'Olex2 1.5 (Dolomanov et al., 2009)'
_computing_structure_refinement 'XL  (Sheldrick, 2008)'
_computing_structure_solution 'olex2.solve 1.5 (Bourhis et al., 2015)'
_diffrn_ambient_temperature 100.00
_diffrn_measured_fraction_theta_full 0.978
_diffrn_measured_fraction_theta_max 0.978
_diffrn_measurement_device_type 'Bruker APEX-II CCD'
_diffrn_radiation_type CuK\a
_diffrn_radiation_wavelength 1.54178
_diffrn_reflns_av_R_equivalents 0.0711
_diffrn_reflns_av_unetI/netI 0.0532
_diffrn_reflns_Laue_measured_fraction_full 0.978
_diffrn_reflns_Laue_measured_fraction_max 0.978
_diffrn_reflns_limit_h_max 12
_diffrn_reflns_limit_h_min -11
_diffrn_reflns_limit_k_max 20
_diffrn_reflns_limit_k_min -20
_diffrn_reflns_limit_l_max 20
_diffrn_reflns_limit_l_min -20
_diffrn_reflns_number 70008
_diffrn_reflns_point_group_measured_fraction_full 0.978
_diffrn_reflns_point_group_measured_fraction_max 0.978
_diffrn_reflns_theta_full 66.999
_diffrn_reflns_theta_max 66.999
_diffrn_reflns_theta_min 2.594
_diffrn_source_current 1.1
_diffrn_source_power 0.05500000000000001
_diffrn_source_voltage 50.0
_exptl_absorpt_coefficient_mu 0.441
_exptl_absorpt_correction_T_max 0.7528
_exptl_absorpt_correction_T_min 0.5999
_exptl_absorpt_correction_type multi-scan
_exptl_absorpt_process_details
;
SADABS-2016/2 (Bruker,2016/2) was used for absorption correction.
wR2(int) was 0.1038 before and 0.0707 after correction.
The Ratio of minimum to maximum transmission is 0.7969.
The \l/2 correction factor is Not present.
;
_exptl_crystal_colour 'clear light yellow'
_exptl_crystal_colour_lustre clear
_exptl_crystal_colour_modifier light
_exptl_crystal_colour_primary yellow
_exptl_crystal_density_diffrn 1.066
_exptl_crystal_description needle
_exptl_crystal_F_000 1108
_exptl_crystal_size_max 0.647
_exptl_crystal_size_mid 0.126
_exptl_crystal_size_min 0.09
_refine_diff_density_max 0.600
_refine_diff_density_min -0.502
_refine_diff_density_rms 0.059
_refine_ls_extinction_coef 0.0021(3)
_refine_ls_extinction_expression Fc^*^=kFc[1+0.001xFc^2^\l^3^/sin(2\q)]^-1/4^
_refine_ls_extinction_method 'SHELXL-2019/1 (Sheldrick 2019)'
_refine_ls_goodness_of_fit_ref 1.030
_refine_ls_hydrogen_treatment constr
_refine_ls_matrix_type full
_refine_ls_number_parameters 1093
_refine_ls_number_reflns 11042
_refine_ls_number_restraints 1216
_refine_ls_restrained_S_all 1.165
_refine_ls_R_factor_all 0.0962
_refine_ls_R_factor_gt 0.0703
_refine_ls_shift/su_max 0.001
_refine_ls_shift/su_mean 0.000
_refine_ls_structure_factor_coef Fsqd
_refine_ls_weighting_details 'w=1/[\s^2^(Fo^2^)+(0.0815P)^2^+2.9555P] where P=(Fo^2^+2Fc^2^)/3'
_refine_ls_weighting_scheme calc
_refine_ls_wR_factor_gt 0.1748
_refine_ls_wR_factor_ref 0.1946
_reflns_Friedel_coverage 0.000
_reflns_number_gt 8011
_reflns_number_total 11042
_reflns_threshold_expression 'I > 2\s(I)'
_cod_data_source_file d6sc00676k2.cif
_cod_data_source_block zqf2
_cod_original_cell_volume 3169.0(2)
_cod_database_code 1577185
_shelx_shelxl_version_number 2019/1
_shelx_space_group_comment
;
The symmetry employed for this shelxl refinement is uniquely defined
by the following loop, which should always be used as a source of
symmetry information in preference to the above space-group names.
They are only intended as comments.
;
_shelx_estimated_absorpt_t_max 0.961
_shelx_estimated_absorpt_t_min 0.764
_olex2_refinement_description
;
1. Fixed Uiso
 At 1.2 times of:
  All C(H) groups
 At 1.5 times of:
  All C(H,H,H) groups
2. Restrained distances
 C76-C78 \\sim C78-C77
 with sigma of 0.02
 C78-C5 \\sim C78-C77 \\sim C5-C77 \\sim C5-C76 \\sim C77-C76
 with sigma of 0.04
 C75-C78 \\sim C75-C5 \\sim C75-C77 \\sim C75-C76
 with sigma of 0.02
 C35-C36 \\sim C35-C36A
 with sigma of 0.02
 C35-C38 \\sim C35-C38A
 with sigma of 0.02
 C35-C37 \\sim C35-C37A
 with sigma of 0.02
3. Restrained planarity
 C65A, C63A, C64A, C59, C60A, C61A, C62A, C69A, C57
 with sigma of 0.01
 C63, C65, C64, C59, C60, C61, C62, C69
 with sigma of 0.01
4. Uiso/Uaniso restraints and constraints
C22 \\sim C23 \\sim C26 \\sim C27 \\sim C26A \\sim C27A \\sim C23A: within 2A
with sigma of 0.01 and sigma for terminal atoms of 0.02 within 2A
C18 \\sim C19 \\sim C21 \\sim C20 \\sim C20A \\sim C19A \\sim C21A: within 2A
with sigma of 0.01 and sigma for terminal atoms of 0.02 within 2A
C59 \\sim C60 \\sim C61 \\sim C69 \\sim C68 \\sim C70 \\sim C72 \\sim C62 \\sim
C64 \\sim C67 \\sim C63 \\sim C65 \\sim C66 \\sim C71 \\sim C60A \\sim C61A
\\sim C69A \\sim C70A \\sim C72A \\sim C62A \\sim C64A \\sim C67A \\sim C63A
\\sim C65A \\sim C66A \\sim C71A \\sim C68A: within 2A with sigma of 0.01 and
sigma for terminal atoms of 0.02 within 2A
C35 \\sim C36 \\sim C38 \\sim C37: within 2A with sigma of 0.01 and sigma for
terminal atoms of 0.02 within 2A
C39 \\sim C40 \\sim C42 \\sim C41 \\sim C41A \\sim C42A \\sim C40A: within 2A
with sigma of 0.01 and sigma for terminal atoms of 0.02 within 2A
C8 \\sim C74 \\sim C7 \\sim C3 \\sim C78 \\sim C2 \\sim C80 \\sim C79 \\sim C4
\\sim C6 \\sim C5 \\sim C77 \\sim C75 \\sim C1 \\sim C76 \\sim C74A \\sim C7A
\\sim C3A \\sim C78A \\sim C2A \\sim C80A \\sim C79A \\sim C4A \\sim C6A \\sim
C5A \\sim C77A \\sim C75A \\sim C1A \\sim C76A: within 2A with sigma of 0.01
and sigma for terminal atoms of 0.02 within 2A
C35 \\sim C36 \\sim C38 \\sim C37 \\sim C36A \\sim C38A \\sim C37A: within 2A
with sigma of 0.01 and sigma for terminal atoms of 0.02 within 2A
Uanis(C67A) \\sim Ueq: with sigma of 0.001 and sigma for terminal atoms of 0.002
Uanis(C18) \\sim Ueq, Uanis(C19) \\sim Ueq, Uanis(C21) \\sim Ueq, Uanis(C20)
\\sim Ueq, Uanis(C20A) \\sim Ueq, Uanis(C21A) \\sim Ueq, Uanis(C19A) \\sim Ueq:
with sigma of 0.001 and sigma for terminal atoms of 0.002
Uanis(C71) \\sim Ueq: with sigma of 0.01 and sigma for terminal atoms of 0.02
Uanis(C60) \\sim Ueq: with sigma of 0.01 and sigma for terminal atoms of 0.02
Uanis(C60) = Uanis(C60A)
5. Same fragment restrains
{C22, C26A, C27A, C23A} sigma for 1-2: 0.01, 1-3: 0.01
as in
{C22, C23, C26, C27}
{C18, C20A, C19A, C21A} sigma for 1-2: 0.01, 1-3: 0.01
as in
{C18, C19, C21, C20}
{C39, C41A, C42A, C40A} sigma for 1-2: 0.01, 1-3: 0.01
as in
{C39, C40, C42, C41}
{C8, C74A, C7A, C3A, C78A, C2A, C80A, C79A, C4A, C6A, C5A, C77A, C75A, C1A,
C76A} sigma for 1-2: 0.01, 1-3: 0.01
as in
{C8, C74, C7, C3, C78, C2, C80, C79, C4, C6, C5, C77, C75, C1, C76}
6. Others
 Sof(C41A)=Sof(H41D)=Sof(H41E)=Sof(H41F)=Sof(C42A)=Sof(H42D)=Sof(H42E)=
 Sof(H42F)=Sof(C40A)=Sof(H40D)=Sof(H40E)=Sof(H40F)=1-FVAR(1)
 Sof(C40)=Sof(H40A)=Sof(H40B)=Sof(H40C)=Sof(C42)=Sof(H42A)=Sof(H42B)=Sof(H42C)=
 Sof(C41)=Sof(H41A)=Sof(H41B)=Sof(H41C)=FVAR(1)
 Sof(C60A)=Sof(H60A)=Sof(C61A)=Sof(C69A)=Sof(C70A)=Sof(H70D)=Sof(H70E)=
 Sof(H70F)=Sof(C72A)=Sof(H72D)=Sof(H72E)=Sof(H72F)=Sof(C62A)=Sof(H62A)=
 Sof(C64A)=Sof(H64A)=Sof(C67A)=Sof(H67D)=Sof(H67E)=Sof(H67F)=Sof(C63A)=
 Sof(C65A)=Sof(C66A)=Sof(H66D)=Sof(H66E)=Sof(H66F)=Sof(C71A)=Sof(H71D)=
 Sof(H71E)=Sof(H71F)=Sof(C68A)=Sof(H68D)=Sof(H68E)=Sof(H68F)=1-FVAR(2)
 Sof(C60)=Sof(H60)=Sof(C61)=Sof(C69)=Sof(C68)=Sof(H68A)=Sof(H68B)=Sof(H68C)=
 Sof(C70)=Sof(H70A)=Sof(H70B)=Sof(H70C)=Sof(C72)=Sof(H72A)=Sof(H72B)=Sof(H72C)=
 Sof(C62)=Sof(H62)=Sof(C64)=Sof(H64)=Sof(C67)=Sof(H67A)=Sof(H67B)=Sof(H67C)=
 Sof(C63)=Sof(C65)=Sof(C66)=Sof(H66A)=Sof(H66B)=Sof(H66C)=Sof(C71)=Sof(H71A)=
 Sof(H71B)=Sof(H71C)=FVAR(2)
 Sof(C74A)=Sof(H74A)=Sof(C7A)=Sof(C3A)=Sof(C78A)=Sof(H78D)=Sof(H78E)=Sof(H78F)=
 Sof(C2A)=Sof(C80A)=Sof(H80D)=Sof(H80E)=Sof(H80F)=Sof(C79A)=Sof(H79D)=Sof(H79E)=
 Sof(H79F)=Sof(C4A)=Sof(H4A)=Sof(C6A)=Sof(H6A)=Sof(C5A)=Sof(C77A)=Sof(H77D)=
 Sof(H77E)=Sof(H77F)=Sof(C75A)=Sof(C1A)=Sof(H1AA)=Sof(H1AB)=Sof(H1AC)=Sof(C76A)=
 Sof(H76D)=Sof(H76E)=Sof(H76F)=1-FVAR(3)
 Sof(C74)=Sof(H74)=Sof(C7)=Sof(C3)=Sof(C78)=Sof(H78A)=Sof(H78B)=Sof(H78C)=
 Sof(C2)=Sof(C80)=Sof(H80A)=Sof(H80B)=Sof(H80C)=Sof(C79)=Sof(H79A)=Sof(H79B)=
 Sof(H79C)=Sof(C4)=Sof(H4)=Sof(C6)=Sof(H6)=Sof(C5)=Sof(C77)=Sof(H77A)=Sof(H77B)=
 Sof(H77C)=Sof(C75)=Sof(C1)=Sof(H1A)=Sof(H1B)=Sof(H1C)=Sof(C76)=Sof(H76A)=
 Sof(H76B)=Sof(H76C)=FVAR(3)
 Sof(C20A)=Sof(H20D)=Sof(H20E)=Sof(H20F)=Sof(C19A)=Sof(H19D)=Sof(H19E)=
 Sof(H19F)=Sof(C21A)=Sof(H21D)=Sof(H21E)=Sof(H21F)=1-FVAR(4)
 Sof(C19)=Sof(H19A)=Sof(H19B)=Sof(H19C)=Sof(C21)=Sof(H21A)=Sof(H21B)=Sof(H21C)=
 Sof(C20)=Sof(H20A)=Sof(H20B)=Sof(H20C)=FVAR(4)
 Sof(C36A)=Sof(H36D)=Sof(H36E)=Sof(H36F)=Sof(C38A)=Sof(H38D)=Sof(H38E)=
 Sof(H38F)=Sof(C37A)=Sof(H37D)=Sof(H37E)=Sof(H37F)=1-FVAR(5)
 Sof(C36)=Sof(H36A)=Sof(H36B)=Sof(H36C)=Sof(C38)=Sof(H38A)=Sof(H38B)=Sof(H38C)=
 Sof(C37)=Sof(H37A)=Sof(H37B)=Sof(H37C)=FVAR(5)
 Fixed Sof: C23(0.5) H23A(0.5) H23B(0.5) H23C(0.5) C26(0.5) H26A(0.5)
 H26B(0.5) H26C(0.5) C27(0.5) H27A(0.5) H27B(0.5) H27C(0.5) C26A(0.5) H26D(0.5)
 H26E(0.5) H26F(0.5) C27A(0.5) H27D(0.5) H27E(0.5) H27F(0.5) C23A(0.5)
 H23D(0.5) H23E(0.5) H23F(0.5)
7.a Aromatic/amide H refined with riding coordinates:
 C13(H13), C17(H17), C15(H15), C9(H9), C30(H30), C34(H34), C74(H74), C4(H4),
 C6(H6), C58(H58), C55(H55), C32(H32), C48(H48), C53(H53), C60(H60), C50(H50),
 C49(H49), C54(H54), C62(H62), C64(H64), C60A(H60A), C62A(H62A), C64A(H64A),
 C74A(H74A), C4A(H4A), C6A(H6A)
7.b Idealised Me refined as rotating group:
 C23(H23A,H23B,H23C), C26(H26A,H26B,H26C), C27(H27A,H27B,H27C), C78(H78A,H78B,
 H78C), C80(H80A,H80B,H80C), C79(H79A,H79B,H79C), C77(H77A,H77B,H77C), C1(H1A,
 H1B,H1C), C76(H76A,H76B,H76C), C19(H19A,H19B,H19C), C21(H21A,H21B,H21C),
 C20(H20A,H20B,H20C), C36(H36A,H36B,H36C), C38(H38A,H38B,H38C), C37(H37A,H37B,
 H37C), C40(H40A,H40B,H40C), C42(H42A,H42B,H42C), C41(H41A,H41B,H41C), C68(H68A,
 H68B,H68C), C70(H70A,H70B,H70C), C72(H72A,H72B,H72C), C67(H67A,H67B,H67C),
 C66(H66A,H66B,H66C), C71(H71A,H71B,H71C), C41A(H41D,H41E,H41F), C42A(H42D,H42E,
 H42F), C40A(H40D,H40E,H40F), C70A(H70D,H70E,H70F), C72A(H72D,H72E,H72F),
 C67A(H67D,H67E,H67F), C66A(H66D,H66E,H66F), C71A(H71D,H71E,H71F), C68A(H68D,
 H68E,H68F), C78A(H78D,H78E,H78F), C80A(H80D,H80E,H80F), C79A(H79D,H79E,H79F),
 C77A(H77D,H77E,H77F), C1A(H1AA,H1AB,H1AC), C76A(H76D,H76E,H76F), C20A(H20D,
 H20E,H20F), C19A(H19D,H19E,H19F), C21A(H21D,H21E,H21F), C26A(H26D,H26E,H26F),
 C27A(H27D,H27E,H27F), C23A(H23D,H23E,H23F), C36A(H36D,H36E,H36F), C38A(H38D,
 H38E,H38F), C37A(H37D,H37E,H37F)
;
_olex2_submission_special_instructions 'No special instructions were received'

loop_
_space_group_symop_operation_xyz
'x, y, z'
'-x, -y, -z'

loop_
_atom_site_label
_atom_site_type_symbol
_atom_site_fract_x
_atom_site_fract_y
_atom_site_fract_z
_atom_site_U_iso_or_equiv
_atom_site_adp_type
_atom_site_occupancy
_atom_site_site_symmetry_order
_atom_site_calc_flag
_atom_site_refinement_flags_posn
_atom_site_refinement_flags_adp
_atom_site_refinement_flags_occupancy
_atom_site_disorder_assembly
_atom_site_disorder_group
C11 C 0.34108(19) 0.31480(12) 0.31472(12) 0.0217(5) Uani 1 1 d . . . . .
C12 C 0.3544(2) 0.24731(12) 0.24712(12) 0.0228(5) Uani 1 1 d . . . . .
C44 C 0.49416(19) 0.36332(12) 0.41726(12) 0.0240(5) Uani 1 1 d . . . . .
C45 C 0.49433(19) 0.41719(12) 0.36336(13) 0.0233(5) Uani 1 1 d . . . . .
C43 C 0.41067(19) 0.30050(12) 0.39259(12) 0.0234(5) Uani 1 1 d . . . . .
C10 C 0.4109(2) 0.39259(12) 0.30050(13) 0.0237(5) Uani 1 1 d . . . . .
C73 C 0.5730(2) 0.37489(14) 0.48551(13) 0.0296(5) Uani 1 1 d . . . . .
C29 C 0.2027(2) 0.32653(13) 0.32643(13) 0.0267(5) Uani 1 1 d . . . . .
C13 C 0.4731(2) 0.22693(12) 0.22693(13) 0.0246(5) Uani 1 1 d . . . . .
H13 H 0.543959 0.254957 0.255049 0.029 Uiso 1 1 calc R U . . .
C17 C 0.2521(2) 0.20601(13) 0.20596(13) 0.0287(5) Uani 1 1 d . . . . .
H17 H 0.171245 0.219573 0.219626 0.034 Uiso 1 1 calc R U . . .
C46 C 0.5729(2) 0.48549(13) 0.37506(14) 0.0298(5) Uani 1 1 d . . . . .
C15 C 0.3838(2) 0.12641(13) 0.12647(13) 0.0282(5) Uani 1 1 d . . . . .
H15 H 0.393895 0.084903 0.085056 0.034 Uiso 1 1 calc R U . . .
C22 C 0.6185(2) 0.14279(13) 0.14265(13) 0.0316(5) Uani 1 1 d D U . . .
C23 C 0.7181(4) 0.2127(3) 0.1655(3) 0.0378(12) Uani 0.5 1 d D U P A 1
H23A H 0.797679 0.197630 0.145396 0.057 Uiso 0.5 1 calc R U P A 1
H23B H 0.727734 0.226111 0.222844 0.057 Uiso 0.5 1 calc R U P A 1
H23C H 0.691318 0.258289 0.142780 0.057 Uiso 0.5 1 calc R U P A 1
C26 C 0.6193(5) 0.1233(4) 0.0510(3) 0.0442(14) Uani 0.5 1 d D U P A 1
H26A H 0.590106 0.167715 0.027174 0.066 Uiso 0.5 1 calc R U P A 1
H26B H 0.564313 0.076393 0.032116 0.066 Uiso 0.5 1 calc R U P A 1
H26C H 0.704074 0.113655 0.036302 0.066 Uiso 0.5 1 calc R U P A 1
C27 C 0.6522(5) 0.0752(3) 0.1788(4) 0.0511(15) Uani 0.5 1 d D U P A 1
H27A H 0.734307 0.060030 0.163206 0.077 Uiso 0.5 1 calc R U P A 1
H27B H 0.590549 0.031263 0.161528 0.077 Uiso 0.5 1 calc R U P A 1
H27C H 0.654328 0.088769 0.236080 0.077 Uiso 0.5 1 calc R U P A 1
C14 C 0.4892(2) 0.16638(13) 0.16647(13) 0.0256(5) Uani 1 1 d . . . . .
C9 C 0.4058(2) 0.44066(13) 0.24146(13) 0.0297(5) Uani 1 1 d . . . . .
H9 H 0.351631 0.425410 0.195766 0.036 Uiso 1 1 calc R U . . .
C30 C 0.1374(2) 0.28323(16) 0.37418(14) 0.0350(6) Uani 1 1 d . . . . .
H30 H 0.180942 0.250109 0.404002 0.042 Uiso 1 1 calc R U . . .
C47 C 0.5653(2) 0.53469(13) 0.31666(15) 0.0356(6) Uani 1 1 d . . . . .
C34 C 0.1373(2) 0.37423(14) 0.28338(16) 0.0348(6) Uani 1 1 d . . . . .
H34 H 0.180933 0.404205 0.250426 0.042 Uiso 1 1 calc R U . . .
C8 C 0.4794(2) 0.51021(13) 0.24961(15) 0.0355(6) Uani 1 1 d D U . . .
C74 C 0.5806(7) 0.5740(6) 0.1452(5) 0.0307(15) Uani 0.504(3) 1 d D U P B 1
H74 H 0.652151 0.545098 0.150309 0.037 Uiso 0.504(3) 1 calc R U P B 1
C7 C 0.4862(6) 0.5668(4) 0.1942(4) 0.0301(16) Uani 0.504(3) 1 d D U P B 1
C3 C 0.5730(6) 0.6235(4) 0.0875(3) 0.0295(14) Uani 0.504(3) 1 d D U P B 1
C78 C 0.1644(6) 0.6951(5) 0.1886(4) 0.042(2) Uani 0.504(3) 1 d D U P B 1
H78A H 0.133722 0.639842 0.181940 0.063 Uiso 0.504(3) 1 calc R U P B 1
H78B H 0.094355 0.727974 0.182817 0.063 Uiso 0.504(3) 1 calc R U P B 1
H78C H 0.206431 0.710105 0.240910 0.063 Uiso 0.504(3) 1 calc R U P B 1
C2 C 0.6782(5) 0.6265(4) 0.0319(3) 0.0335(15) Uani 0.504(3) 1 d D U P B 1
C80 C 0.6929(8) 0.5435(5) -0.0115(6) 0.043(2) Uani 0.504(3) 1 d D U P B 1
H80A H 0.712326 0.508479 0.026749 0.065 Uiso 0.504(3) 1 calc R U P B 1
H80B H 0.760491 0.545160 -0.046903 0.065 Uiso 0.504(3) 1 calc R U P B 1
H80C H 0.615256 0.523869 -0.042012 0.065 Uiso 0.504(3) 1 calc R U P B 1
C79 C 0.6520(7) 0.6799(5) -0.0295(4) 0.0400(18) Uani 0.504(3) 1 d D U P B 1
H79A H 0.575779 0.660019 -0.061363 0.060 Uiso 0.504(3) 1 calc R U P B 1
H79B H 0.721764 0.680805 -0.063343 0.060 Uiso 0.504(3) 1 calc R U P B 1
H79C H 0.641777 0.733268 -0.003049 0.060 Uiso 0.504(3) 1 calc R U P B 1
C4 C 0.4677(6) 0.6651(3) 0.0833(3) 0.0305(12) Uani 0.504(3) 1 d D U P B 1
H4 H 0.461889 0.700017 0.045748 0.037 Uiso 0.504(3) 1 calc R U P B 1
C6 C 0.3805(5) 0.6089(3) 0.1873(3) 0.0318(12) Uani 0.504(3) 1 d D U P B 1
H6 H 0.315631 0.603333 0.221385 0.038 Uiso 0.504(3) 1 calc R U P B 1
C5 C 0.3686(5) 0.6580(3) 0.1321(3) 0.0289(11) Uani 0.504(3) 1 d D U P B 1
C77 C 0.1877(6) 0.6815(4) 0.0450(4) 0.0419(15) Uani 0.504(3) 1 d D U P B 1
H77A H 0.157325 0.626303 0.039865 0.063 Uiso 0.504(3) 1 calc R U P B 1
H77B H 0.244658 0.688074 0.003803 0.063 Uiso 0.504(3) 1 calc R U P B 1
H77C H 0.117222 0.714132 0.039554 0.063 Uiso 0.504(3) 1 calc R U P B 1
C75 C 0.2565(4) 0.7067(3) 0.1259(3) 0.0337(11) Uani 0.504(3) 1 d D U P B 1
C1 C 0.8005(4) 0.6575(3) 0.0797(3) 0.0386(13) Uani 0.504(3) 1 d D U P B 1
H1A H 0.793486 0.712060 0.103776 0.058 Uiso 0.504(3) 1 calc R U P B 1
H1B H 0.869105 0.655048 0.044786 0.058 Uiso 0.504(3) 1 calc R U P B 1
H1C H 0.816594 0.625181 0.120862 0.058 Uiso 0.504(3) 1 calc R U P B 1
C76 C 0.2989(5) 0.7941(3) 0.1366(3) 0.0460(14) Uani 0.504(3) 1 d D U P B 1
H76A H 0.226077 0.825262 0.134533 0.069 Uiso 0.504(3) 1 calc R U P B 1
H76B H 0.352386 0.803850 0.094569 0.069 Uiso 0.504(3) 1 calc R U P B 1
H76C H 0.345415 0.808937 0.187553 0.069 Uiso 0.504(3) 1 calc R U P B 1
C58 C 0.4059(2) 0.24137(13) 0.44057(13) 0.0297(5) Uani 1 1 d . . . . .
H58 H 0.351862 0.195611 0.425327 0.036 Uiso 1 1 calc R U . . .
C57 C 0.4799(2) 0.24964(14) 0.51023(13) 0.0354(6) Uani 1 1 d . . . . .
C52 C 0.6550(2) 0.44430(15) 0.50108(15) 0.0358(6) Uani 1 1 d . . . . .
C56 C 0.5657(2) 0.31672(15) 0.53463(14) 0.0354(6) Uani 1 1 d . . . . .
C16 C 0.2643(2) 0.14478(14) 0.14471(14) 0.0328(6) Uani 1 1 d . . . . .
C51 C 0.6551(2) 0.50108(15) 0.44429(15) 0.0357(6) Uani 1 1 d . . . . .
C31 C 0.0096(2) 0.28696(18) 0.37962(15) 0.0442(7) Uani 1 1 d . . . . .
C33 C 0.0097(2) 0.37970(15) 0.28683(18) 0.0446(7) Uani 1 1 d . . . . .
C59 C 0.4681(3) 0.18857(15) 0.56253(14) 0.0471(7) Uani 1 1 d . U . . .
C55 C 0.6441(3) 0.3306(2) 0.60499(15) 0.0497(8) Uani 1 1 d . . . . .
H55 H 0.641439 0.294162 0.641243 0.060 Uiso 1 1 calc R U . . .
C32 C -0.0532(2) 0.33595(17) 0.33586(17) 0.0469(8) Uani 1 1 d . . . . .
H32 H -0.140177 0.339597 0.339484 0.056 Uiso 1 1 calc R U . . .
C48 C 0.6436(3) 0.60495(15) 0.3308(2) 0.0494(8) Uani 1 1 d . . . . .
H48 H 0.640782 0.641332 0.294547 0.059 Uiso 1 1 calc R U . . .
C53 C 0.7305(2) 0.4526(2) 0.56948(16) 0.0505(8) Uani 1 1 d . . . . .
H53 H 0.788023 0.496954 0.582309 0.061 Uiso 1 1 calc R U . . .
C60 C 0.5500(10) 0.1427(8) 0.5826(6) 0.0368(14) Uani 0.497(3) 1 d . U P C 1
H60 H 0.631263 0.150618 0.565664 0.044 Uiso 0.497(3) 1 calc R U P C 1
C50 C 0.7305(2) 0.56949(16) 0.4528(2) 0.0503(8) Uani 1 1 d . . . . .
H50 H 0.788018 0.582301 0.497178 0.060 Uiso 1 1 calc R U . . .
C18 C 0.1485(2) 0.10037(16) 0.10084(17) 0.0454(7) Uani 1 1 d D U . . .
C19 C 0.0684(3) 0.1599(2) 0.0644(2) 0.0558(10) Uani 0.811(4) 1 d D U P D 1
H19A H 0.116647 0.184793 0.027221 0.084 Uiso 0.811(4) 1 calc R U P D 1
H19B H 0.045118 0.200230 0.106210 0.084 Uiso 0.811(4) 1 calc R U P D 1
H19C H -0.006789 0.132199 0.036854 0.084 Uiso 0.811(4) 1 calc R U P D 1
C21 C 0.0689(3) 0.0649(2) 0.1596(2) 0.0559(10) Uani 0.811(4) 1 d D U P D 1
H21A H -0.005797 0.036793 0.131659 0.084 Uiso 0.811(4) 1 calc R U P D 1
H21B H 0.044542 0.107009 0.199221 0.084 Uiso 0.811(4) 1 calc R U P D 1
H21C H 0.117037 0.028297 0.185298 0.084 Uiso 0.811(4) 1 calc R U P D 1
C20 C 0.1789(4) 0.0375(3) 0.0357(3) 0.0857(14) Uani 0.811(4) 1 d D U P D 1
H20A H 0.227910 -0.001158 0.057738 0.129 Uiso 0.811(4) 1 calc R U P D 1
H20B H 0.227008 0.061327 -0.002200 0.129 Uiso 0.811(4) 1 calc R U P D 1
H20C H 0.101722 0.011400 0.009286 0.129 Uiso 0.811(4) 1 calc R U P D 1
C49 C 0.7230(3) 0.62025(16) 0.3965(2) 0.0589(10) Uani 1 1 d . . . . .
H49 H 0.775227 0.667269 0.404436 0.071 Uiso 1 1 calc R U . . .
C54 C 0.7232(3) 0.3963(2) 0.62026(16) 0.0587(10) Uani 1 1 d . . . . .
H54 H 0.775562 0.404265 0.667246 0.070 Uiso 1 1 calc R U . . .
C61 C 0.5293(8) 0.0798(5) 0.6290(4) 0.0313(16) Uani 0.497(3) 1 d . U P C 1
C35 C -0.0597(2) 0.43219(16) 0.2373(2) 0.0549(8) Uani 1 1 d D U . . .
C36 C -0.0139(7) 0.5153(3) 0.2752(4) 0.0400(14) Uani 0.511(5) 1 d D U P E 1
H36A H -0.058111 0.553535 0.249460 0.060 Uiso 0.511(5) 1 calc R U P E 1
H36B H 0.075538 0.523105 0.269486 0.060 Uiso 0.511(5) 1 calc R U P E 1
H36C H -0.029658 0.522437 0.331130 0.060 Uiso 0.511(5) 1 calc R U P E 1
C38 C -0.2034(4) 0.4257(3) 0.2602(3) 0.0359(13) Uani 0.511(5) 1 d D U P E 1
H38A H -0.207327 0.442218 0.316746 0.054 Uiso 0.511(5) 1 calc R U P E 1
H38B H -0.237274 0.371203 0.246168 0.054 Uiso 0.511(5) 1 calc R U P E 1
H38C H -0.252248 0.459704 0.231421 0.054 Uiso 0.511(5) 1 calc R U P E 1
C37 C -0.0453(5) 0.4040(3) 0.1604(3) 0.0406(14) Uani 0.511(5) 1 d D U P E 1
H37A H -0.095281 0.433074 0.126690 0.061 Uiso 0.511(5) 1 calc R U P E 1
H37B H -0.072877 0.348189 0.149634 0.061 Uiso 0.511(5) 1 calc R U P E 1
H37C H 0.042435 0.410635 0.149541 0.061 Uiso 0.511(5) 1 calc R U P E 1
C39 C -0.0597(2) 0.2371(2) 0.43180(15) 0.0549(8) Uani 1 1 d D U . . .
C40 C -0.0136(6) 0.2733(4) 0.5149(3) 0.0404(14) Uani 0.510(5) 1 d D U P F 1
H40A H -0.058804 0.247327 0.552611 0.061 Uiso 0.510(5) 1 calc R U P F 1
H40B H -0.027746 0.329417 0.522926 0.061 Uiso 0.510(5) 1 calc R U P F 1
H40C H 0.075493 0.266414 0.522609 0.061 Uiso 0.510(5) 1 calc R U P F 1
C42 C -0.0449(5) 0.1586(3) 0.4038(3) 0.0406(14) Uani 0.510(5) 1 d D U P F 1
H42A H 0.041047 0.146509 0.415589 0.061 Uiso 0.510(5) 1 calc R U P F 1
H42B H -0.063909 0.148747 0.346816 0.061 Uiso 0.510(5) 1 calc R U P F 1
H42C H -0.101522 0.125269 0.429093 0.061 Uiso 0.510(5) 1 calc R U P F 1
C41 C -0.2020(4) 0.2593(3) 0.4255(3) 0.0364(13) Uani 0.510(5) 1 d D U P F 1
H41A H -0.250896 0.229368 0.458479 0.055 Uiso 0.510(5) 1 calc R U P F 1
H41B H -0.235248 0.246433 0.370764 0.055 Uiso 0.510(5) 1 calc R U P F 1
H41C H -0.206572 0.315601 0.443274 0.055 Uiso 0.510(5) 1 calc R U P F 1
C69 C 0.6390(7) 0.0334(5) 0.6488(4) 0.0358(16) Uani 0.497(3) 1 d . U P C 1
C68 C 0.1361(14) 0.1730(10) 0.7039(10) 0.043(3) Uani 0.497(3) 1 d . U P C 1
H68A H 0.057478 0.163767 0.727870 0.064 Uiso 0.497(3) 1 calc R U P C 1
H68B H 0.124818 0.209591 0.666104 0.064 Uiso 0.497(3) 1 calc R U P C 1
H68C H 0.199994 0.195497 0.744878 0.064 Uiso 0.497(3) 1 calc R U P C 1
C70 C 0.6988(12) -0.0002(7) 0.5749(5) 0.042(2) Uani 0.497(3) 1 d . U P C 1
H70A H 0.637034 -0.033891 0.539571 0.062 Uiso 0.497(3) 1 calc R U P C 1
H70B H 0.767775 -0.031220 0.588733 0.062 Uiso 0.497(3) 1 calc R U P C 1
H70C H 0.730387 0.042754 0.548537 0.062 Uiso 0.497(3) 1 calc R U P C 1
C72 C 0.6030(8) -0.0364(7) 0.6901(7) 0.046(2) Uani 0.497(3) 1 d . U P C 1
H72A H 0.571061 -0.017247 0.740994 0.069 Uiso 0.497(3) 1 calc R U P C 1
H72B H 0.676263 -0.065951 0.698264 0.069 Uiso 0.497(3) 1 calc R U P C 1
H72C H 0.538623 -0.070651 0.657557 0.069 Uiso 0.497(3) 1 calc R U P C 1
C62 C 0.4092(6) 0.0659(3) 0.6534(3) 0.0330(13) Uani 0.497(3) 1 d . U P C 1
H62 H 0.395539 0.025274 0.684224 0.040 Uiso 0.497(3) 1 calc R U P C 1
C64 C 0.3316(5) 0.1679(3) 0.5898(3) 0.0335(13) Uani 0.497(3) 1 d . U P C 1
H64 H 0.264609 0.197118 0.574768 0.040 Uiso 0.497(3) 1 calc R U P C 1
C67 C 0.1738(7) 0.0361(5) 0.7203(5) 0.0476(18) Uani 0.497(3) 1 d . U P C 1
H67A H 0.234309 0.054931 0.764497 0.071 Uiso 0.497(3) 1 calc R U P C 1
H67B H 0.194561 -0.015733 0.695017 0.071 Uiso 0.497(3) 1 calc R U P C 1
H67C H 0.090342 0.032381 0.739502 0.071 Uiso 0.497(3) 1 calc R U P C 1
C63 C 0.3088(5) 0.1089(3) 0.6345(2) 0.0319(11) Uani 0.497(3) 1 d . U P C 1
C65 C 0.1774(5) 0.0936(3) 0.6608(3) 0.0371(12) Uani 0.497(3) 1 d . U P C 1
C66 C 0.0880(5) 0.0645(3) 0.5910(3) 0.0400(13) Uani 0.497(3) 1 d . U P C 1
H66A H 0.004947 0.054498 0.608938 0.060 Uiso 0.497(3) 1 calc R U P C 1
H66B H 0.115883 0.015796 0.562645 0.060 Uiso 0.497(3) 1 calc R U P C 1
H66C H 0.085109 0.104291 0.555938 0.060 Uiso 0.497(3) 1 calc R U P C 1
C71 C 0.7331(6) 0.0882(4) 0.7030(4) 0.0503(15) Uani 0.497(3) 1 d . U P C 1
H71A H 0.761611 0.131482 0.676095 0.076 Uiso 0.497(3) 1 calc R U P C 1
H71B H 0.804204 0.058976 0.716908 0.076 Uiso 0.497(3) 1 calc R U P C 1
H71C H 0.693956 0.109349 0.750790 0.076 Uiso 0.497(3) 1 calc R U P C 1
C41A C -0.1771(5) 0.1873(3) 0.3920(3) 0.0452(16) Uani 0.490(5) 1 d D U P F 2
H41D H -0.207975 0.152401 0.427585 0.068 Uiso 0.490(5) 1 calc R U P F 2
H41E H -0.155483 0.155918 0.343199 0.068 Uiso 0.490(5) 1 calc R U P F 2
H41F H -0.241707 0.222311 0.380266 0.068 Uiso 0.490(5) 1 calc R U P F 2
C42A C 0.0219(5) 0.1611(3) 0.4547(4) 0.0465(16) Uani 0.490(5) 1 d D U P F 2
H42D H 0.095737 0.181708 0.488770 0.070 Uiso 0.490(5) 1 calc R U P F 2
H42E H 0.047565 0.130658 0.406448 0.070 Uiso 0.490(5) 1 calc R U P F 2
H42F H -0.030517 0.127249 0.482117 0.070 Uiso 0.490(5) 1 calc R U P F 2
C40A C -0.0854(7) 0.2765(4) 0.5118(3) 0.0447(16) Uani 0.490(5) 1 d D U P F 2
H40D H -0.116022 0.237060 0.542796 0.067 Uiso 0.490(5) 1 calc R U P F 2
H40E H -0.148265 0.314648 0.507232 0.067 Uiso 0.490(5) 1 calc R U P F 2
H40F H -0.008663 0.303664 0.537933 0.067 Uiso 0.490(5) 1 calc R U P F 2
C60A C 0.5769(9) 0.1408(8) 0.5708(6) 0.0368(14) Uani 0.503(3) 1 d . U P C 2
H60A H 0.648027 0.147755 0.541970 0.044 Uiso 0.503(3) 1 calc R U P C 2
C61A C 0.5719(7) 0.0867(5) 0.6206(4) 0.0323(16) Uani 0.503(3) 1 d . U P C 2
C69A C 0.6776(7) 0.0318(5) 0.6270(5) 0.0320(15) Uani 0.503(3) 1 d . U P C 2
C70A C 0.6927(12) -0.0106(7) 0.5429(5) 0.038(2) Uani 0.503(3) 1 d . U P C 2
H70D H 0.614910 -0.040573 0.522563 0.056 Uiso 0.503(3) 1 calc R U P C 2
H70E H 0.759857 -0.046411 0.544047 0.056 Uiso 0.503(3) 1 calc R U P C 2
H70F H 0.712960 0.028305 0.508715 0.056 Uiso 0.503(3) 1 calc R U P C 2
C72A C 0.6519(8) -0.0285(6) 0.6800(6) 0.044(2) Uani 0.503(3) 1 d . U P C 2
H72D H 0.646055 -0.001955 0.733822 0.066 Uiso 0.503(3) 1 calc R U P C 2
H72E H 0.719488 -0.064094 0.678825 0.066 Uiso 0.503(3) 1 calc R U P C 2
H72F H 0.573276 -0.058578 0.661838 0.066 Uiso 0.503(3) 1 calc R U P C 2
C62A C 0.4683(6) 0.0836(3) 0.6637(3) 0.0305(12) Uani 0.503(3) 1 d . U P C 2
H62A H 0.463329 0.046525 0.699231 0.037 Uiso 0.503(3) 1 calc R U P C 2
C64A C 0.3830(5) 0.1864(3) 0.6040(3) 0.0366(14) Uani 0.503(3) 1 d . U P C 2
H64A H 0.321173 0.223003 0.600459 0.044 Uiso 0.503(3) 1 calc R U P C 2
C67A C 0.2991(5) 0.1368(3) 0.7935(3) 0.0444(14) Uani 0.503(3) 1 d . U P C 2
H67D H 0.352955 0.094865 0.802980 0.067 Uiso 0.503(3) 1 calc R U P C 2
H67E H 0.226305 0.134284 0.824625 0.067 Uiso 0.503(3) 1 calc R U P C 2
H67F H 0.345256 0.187852 0.808678 0.067 Uiso 0.503(3) 1 calc R U P C 2
C63A C 0.3692(4) 0.1330(2) 0.6574(2) 0.0299(11) Uani 0.503(3) 1 d . U P C 2
C65A C 0.2571(5) 0.1266(3) 0.7069(3) 0.0357(11) Uani 0.503(3) 1 d . U P C 2
C66A C 0.1879(6) 0.0448(5) 0.6815(5) 0.0430(16) Uani 0.503(3) 1 d . U P C 2
H66D H 0.244956 0.003758 0.688374 0.064 Uiso 0.503(3) 1 calc R U P C 2
H66E H 0.157932 0.039530 0.626226 0.064 Uiso 0.503(3) 1 calc R U P C 2
H66F H 0.117236 0.039430 0.713956 0.064 Uiso 0.503(3) 1 calc R U P C 2
C71A C 0.8006(5) 0.0798(3) 0.6575(3) 0.0392(13) Uani 0.503(3) 1 d . U P C 2
H71D H 0.818256 0.119283 0.623575 0.059 Uiso 0.503(3) 1 calc R U P C 2
H71E H 0.868618 0.044452 0.657069 0.059 Uiso 0.503(3) 1 calc R U P C 2
H71F H 0.792874 0.105907 0.711267 0.059 Uiso 0.503(3) 1 calc R U P C 2
C68A C 0.1619(14) 0.1891(10) 0.6943(10) 0.044(3) Uani 0.503(3) 1 d . U P C 2
H68D H 0.087887 0.179381 0.722691 0.067 Uiso 0.503(3) 1 calc R U P C 2
H68E H 0.138103 0.185289 0.638127 0.067 Uiso 0.503(3) 1 calc R U P C 2
H68F H 0.199867 0.241681 0.714053 0.067 Uiso 0.503(3) 1 calc R U P C 2
C74A C 0.5452(7) 0.5804(6) 0.1386(5) 0.0352(17) Uani 0.496(3) 1 d D U P B 2
H74A H 0.626010 0.563833 0.149320 0.042 Uiso 0.496(3) 1 calc R U P B 2
C7A C 0.4491(6) 0.5584(4) 0.1827(4) 0.0291(16) Uani 0.496(3) 1 d D U P B 2
C3A C 0.5266(6) 0.6264(4) 0.0788(4) 0.0309(14) Uani 0.496(3) 1 d D U P B 2
C78A C 0.1334(7) 0.7035(5) 0.1731(4) 0.041(2) Uani 0.496(3) 1 d D U P B 2
H78D H 0.121588 0.665320 0.209338 0.062 Uiso 0.496(3) 1 calc R U P B 2
H78E H 0.054279 0.726248 0.162383 0.062 Uiso 0.496(3) 1 calc R U P B 2
H78F H 0.195171 0.745220 0.196911 0.062 Uiso 0.496(3) 1 calc R U P B 2
C2A C 0.6384(6) 0.6483(4) 0.0332(3) 0.0342(15) Uani 0.496(3) 1 d D U P B 2
C80A C 0.6990(7) 0.5733(5) -0.0003(5) 0.041(2) Uani 0.496(3) 1 d D U P B 2
H80D H 0.731835 0.547742 0.042906 0.061 Uiso 0.496(3) 1 calc R U P B 2
H80E H 0.766993 0.586759 -0.032201 0.061 Uiso 0.496(3) 1 calc R U P B 2
H80F H 0.636804 0.537403 -0.033038 0.061 Uiso 0.496(3) 1 calc R U P B 2
C79A C 0.6015(7) 0.6902(5) -0.0359(4) 0.0432(19) Uani 0.496(3) 1 d D U P B 2
H79D H 0.537330 0.657583 -0.070297 0.065 Uiso 0.496(3) 1 calc R U P B 2
H79E H 0.674492 0.699016 -0.065471 0.065 Uiso 0.496(3) 1 calc R U P B 2
H79F H 0.569003 0.740712 -0.016179 0.065 Uiso 0.496(3) 1 calc R U P B 2
C4A C 0.4089(6) 0.6526(3) 0.0663(3) 0.0311(12) Uani 0.496(3) 1 d D U P B 2
H4A H 0.396077 0.685239 0.027199 0.037 Uiso 0.496(3) 1 calc R U P B 2
C6A C 0.3327(5) 0.5847(3) 0.1667(3) 0.0278(11) Uani 0.496(3) 1 d D U P B 2
H6A H 0.265938 0.569450 0.195932 0.033 Uiso 0.496(3) 1 calc R U P B 2
C5A C 0.3085(5) 0.6330(3) 0.1091(3) 0.0308(11) Uani 0.496(3) 1 d D U P B 2
C77A C 0.0883(4) 0.5910(3) 0.0647(3) 0.0378(13) Uani 0.496(3) 1 d D U P B 2
H77D H 0.083398 0.556001 0.104383 0.057 Uiso 0.496(3) 1 calc R U P B 2
H77E H 0.117614 0.562608 0.016462 0.057 Uiso 0.496(3) 1 calc R U P B 2
H77F H 0.005824 0.609312 0.053497 0.057 Uiso 0.496(3) 1 calc R U P B 2
C75A C 0.1793(4) 0.6618(3) 0.0955(3) 0.0351(12) Uani 0.496(3) 1 d D U P B 2
C1A C 0.7338(5) 0.7025(4) 0.0885(3) 0.0480(15) Uani 0.496(3) 1 d D U P B 2
H1AA H 0.695514 0.750749 0.109202 0.072 Uiso 0.496(3) 1 calc R U P B 2
H1AB H 0.805502 0.715650 0.059355 0.072 Uiso 0.496(3) 1 calc R U P B 2
H1AC H 0.761296 0.675663 0.132007 0.072 Uiso 0.496(3) 1 calc R U P B 2
C76A C 0.1751(7) 0.7205(4) 0.0369(4) 0.0466(17) Uani 0.496(3) 1 d D U P B 2
H76D H 0.091502 0.739486 0.032998 0.070 Uiso 0.496(3) 1 calc R U P B 2
H76E H 0.195712 0.694554 -0.014714 0.070 Uiso 0.496(3) 1 calc R U P B 2
H76F H 0.235449 0.764939 0.055052 0.070 Uiso 0.496(3) 1 calc R U P B 2
C20A C 0.1592(17) 0.1076(10) 0.0111(6) 0.071(4) Uani 0.189(4) 1 d D U P D 2
H20D H 0.230720 0.080039 -0.008444 0.107 Uiso 0.189(4) 1 calc R U P D 2
H20E H 0.170334 0.163146 0.005148 0.107 Uiso 0.189(4) 1 calc R U P D 2
H20F H 0.083175 0.084161 -0.019035 0.107 Uiso 0.189(4) 1 calc R U P D 2
C19A C 0.0227(13) 0.1243(11) 0.1237(11) 0.085(5) Uani 0.189(4) 1 d D U P D 2
H19D H 0.013399 0.178729 0.115701 0.128 Uiso 0.189(4) 1 calc R U P D 2
H19E H 0.014229 0.119826 0.179180 0.128 Uiso 0.189(4) 1 calc R U P D 2
H19F H -0.041609 0.089853 0.091308 0.128 Uiso 0.189(4) 1 calc R U P D 2
C21A C 0.1617(16) 0.0119(6) 0.1030(10) 0.066(4) Uani 0.189(4) 1 d D U P D 2
H21D H 0.091281 -0.018599 0.072542 0.099 Uiso 0.189(4) 1 calc R U P D 2
H21E H 0.162856 0.002012 0.157507 0.099 Uiso 0.189(4) 1 calc R U P D 2
H21F H 0.239372 -0.003664 0.080335 0.099 Uiso 0.189(4) 1 calc R U P D 2
C26A C 0.6190(5) 0.0510(3) 0.1233(4) 0.0451(14) Uani 0.5 1 d D U P A 2
H26D H 0.704208 0.036066 0.115582 0.068 Uiso 0.5 1 calc R U P A 2
H26E H 0.566413 0.032297 0.075281 0.068 Uiso 0.5 1 calc R U P A 2
H26F H 0.586798 0.027212 0.166927 0.068 Uiso 0.5 1 calc R U P A 2
C27A C 0.7176(4) 0.1654(3) 0.2125(3) 0.0392(12) Uani 0.5 1 d D U P A 2
H27D H 0.797619 0.146101 0.197188 0.059 Uiso 0.5 1 calc R U P A 2
H27E H 0.691391 0.141818 0.257715 0.059 Uiso 0.5 1 calc R U P A 2
H27F H 0.726277 0.222702 0.226657 0.059 Uiso 0.5 1 calc R U P A 2
C23A C 0.6522(5) 0.1788(4) 0.0750(3) 0.0513(15) Uani 0.5 1 d D U P A 2
H23D H 0.656620 0.236109 0.088995 0.077 Uiso 0.5 1 calc R U P A 2
H23E H 0.589387 0.162642 0.031578 0.077 Uiso 0.5 1 calc R U P A 2
H23F H 0.733328 0.162033 0.059039 0.077 Uiso 0.5 1 calc R U P A 2
C36A C -0.0845(7) 0.5102(4) 0.2750(4) 0.0428(16) Uani 0.489(5) 1 d D U P E 2
H36D H -0.006873 0.537420 0.299598 0.064 Uiso 0.489(5) 1 calc R U P E 2
H36E H -0.144000 0.505779 0.315232 0.064 Uiso 0.489(5) 1 calc R U P E 2
H36F H -0.119371 0.539890 0.235725 0.064 Uiso 0.489(5) 1 calc R U P E 2
C38A C -0.1768(5) 0.3914(3) 0.1857(4) 0.0450(16) Uani 0.489(5) 1 d D U P E 2
H38D H -0.242008 0.378800 0.219899 0.067 Uiso 0.489(5) 1 calc R U P E 2
H38E H -0.153659 0.343049 0.154152 0.067 Uiso 0.489(5) 1 calc R U P E 2
H38F H -0.207625 0.427057 0.150792 0.067 Uiso 0.489(5) 1 calc R U P E 2
C37A C 0.0227(6) 0.4548(4) 0.1587(3) 0.0453(16) Uani 0.489(5) 1 d D U P E 2
H37D H -0.030313 0.481576 0.124648 0.068 Uiso 0.489(5) 1 calc R U P E 2
H37E H 0.048350 0.406251 0.128701 0.068 Uiso 0.489(5) 1 calc R U P E 2
H37F H 0.096496 0.489120 0.178665 0.068 Uiso 0.489(5) 1 calc R U P E 2

loop_
_atom_site_aniso_label
_atom_site_aniso_U_11
_atom_site_aniso_U_22
_atom_site_aniso_U_33
_atom_site_aniso_U_23
_atom_site_aniso_U_13
_atom_site_aniso_U_12
C11 0.0238(11) 0.0196(11) 0.0200(11) -0.0024(9) 0.0015(8) 0.0007(8)
C12 0.0286(11) 0.0195(11) 0.0199(11) 0.0007(9) 0.0037(9) 0.0034(8)
C44 0.0232(11) 0.0244(11) 0.0225(11) -0.0052(9) 0.0034(8) 0.0063(9)
C45 0.0228(11) 0.0210(11) 0.0242(11) -0.0046(9) 0.0061(8) 0.0023(8)
C43 0.0269(11) 0.0224(11) 0.0202(11) -0.0020(9) 0.0044(8) 0.0073(9)
C10 0.0268(11) 0.0207(11) 0.0223(11) -0.0037(9) 0.0059(9) 0.0039(8)
C73 0.0265(12) 0.0343(13) 0.0242(12) -0.0114(10) -0.0012(9) 0.0127(10)
C29 0.0266(11) 0.0239(11) 0.0251(12) -0.0108(9) 0.0012(9) 0.0009(9)
C13 0.0270(11) 0.0225(11) 0.0228(11) -0.0017(9) 0.0018(9) 0.0021(9)
C17 0.0256(11) 0.0284(12) 0.0289(13) -0.0064(10) 0.0026(9) 0.0029(9)
C46 0.0267(12) 0.0250(12) 0.0342(13) -0.0106(10) 0.0124(10) -0.0004(9)
C15 0.0322(12) 0.0244(12) 0.0247(12) -0.0078(9) 0.0025(9) 0.0024(9)
C22 0.0309(12) 0.0309(13) 0.0309(13) -0.0045(10) 0.0048(10) 0.0048(10)
C23 0.027(2) 0.039(3) 0.044(3) -0.009(2) 0.012(2) 0.000(2)
C26 0.037(3) 0.053(3) 0.036(3) -0.020(3) 0.012(2) 0.004(3)
C27 0.033(3) 0.047(3) 0.076(4) 0.015(3) 0.008(3) 0.015(2)
C14 0.0284(11) 0.0243(11) 0.0240(12) 0.0010(9) 0.0038(9) 0.0050(9)
C9 0.0423(13) 0.0237(12) 0.0230(12) -0.0009(9) 0.0094(10) 0.0070(10)
C30 0.0280(12) 0.0473(15) 0.0256(12) -0.0062(11) 0.0029(10) -0.0028(10)
C47 0.0425(14) 0.0212(12) 0.0419(15) -0.0065(11) 0.0244(11) 0.0002(10)
C34 0.0277(12) 0.0239(12) 0.0485(15) -0.0071(11) -0.0036(11) 0.0022(9)
C8 0.0524(15) 0.0218(12) 0.0337(14) 0.0003(10) 0.0219(11) 0.0058(10)
C74 0.039(3) 0.025(3) 0.028(3) 0.001(2) 0.013(3) 0.000(3)
C7 0.039(3) 0.020(3) 0.029(3) -0.003(2) 0.010(2) 0.001(2)
C3 0.033(3) 0.025(2) 0.029(2) -0.002(2) 0.008(2) 0.000(2)
C78 0.031(4) 0.052(4) 0.048(4) 0.015(3) 0.008(3) 0.024(3)
C2 0.038(3) 0.033(3) 0.030(3) 0.001(3) 0.014(2) 0.003(3)
C80 0.049(4) 0.044(5) 0.036(4) -0.003(4) 0.015(3) 0.005(4)
C79 0.046(4) 0.043(4) 0.034(3) 0.010(3) 0.011(3) 0.007(3)
C4 0.037(3) 0.025(2) 0.029(3) 0.000(2) 0.007(2) -0.002(3)
C6 0.039(3) 0.021(3) 0.032(3) -0.007(2) 0.010(2) -0.006(2)
C5 0.034(2) 0.023(2) 0.029(2) 0.0009(19) 0.008(2) 0.0046(19)
C77 0.038(3) 0.044(4) 0.043(4) 0.004(4) 0.001(3) 0.006(3)
C75 0.038(2) 0.033(2) 0.031(2) 0.004(2) 0.0052(19) 0.007(2)
C1 0.035(3) 0.038(3) 0.041(3) -0.001(2) 0.008(2) 0.000(2)
C76 0.060(4) 0.036(3) 0.044(3) 0.006(2) 0.010(3) 0.017(3)
C58 0.0408(13) 0.0227(12) 0.0254(12) -0.0012(9) 0.0074(10) 0.0089(10)
C57 0.0514(15) 0.0347(14) 0.0221(12) 0.0018(10) 0.0067(10) 0.0227(11)
C52 0.0235(12) 0.0441(15) 0.0325(13) -0.0200(11) 0.0004(10) 0.0073(10)
C56 0.0423(14) 0.0414(14) 0.0213(12) -0.0060(11) -0.0006(10) 0.0234(11)
C16 0.0283(12) 0.0317(13) 0.0342(13) -0.0084(11) 0.0017(10) 0.0018(10)
C51 0.0241(12) 0.0352(14) 0.0406(15) -0.0202(11) 0.0069(10) 0.0014(10)
C31 0.0272(13) 0.0680(19) 0.0277(13) -0.0226(13) 0.0083(10) -0.0099(12)
C33 0.0279(13) 0.0288(13) 0.0673(19) -0.0230(13) -0.0091(12) 0.0077(10)
C59 0.080(2) 0.0408(15) 0.0257(13) 0.0055(11) 0.0166(13) 0.0313(14)
C55 0.0466(16) 0.080(2) 0.0216(13) -0.0063(13) -0.0016(11) 0.0358(16)
C32 0.0248(13) 0.0527(17) 0.0521(17) -0.0296(14) 0.0038(12) 0.0030(12)
C48 0.0460(16) 0.0219(13) 0.079(2) -0.0073(13) 0.0346(16) -0.0031(11)
C53 0.0235(13) 0.080(2) 0.0356(16) -0.0313(16) -0.0018(11) 0.0072(13)
C60 0.057(3) 0.0331(14) 0.020(2) -0.0068(17) 0.009(2) 0.023(2)
C50 0.0265(13) 0.0323(15) 0.081(2) -0.0299(15) 0.0083(13) -0.0025(11)
C18 0.0391(9) 0.0450(10) 0.0456(10) -0.0146(8) 0.0020(8) 0.0016(8)
C19 0.0452(16) 0.0661(18) 0.0516(17) 0.0020(14) -0.0086(13) -0.0053(13)
C21 0.0451(16) 0.0512(16) 0.0670(18) 0.0020(14) -0.0052(14) -0.0086(13)
C20 0.0670(19) 0.085(2) 0.085(2) -0.0502(16) 0.0018(16) 0.0015(16)
C49 0.0310(14) 0.0226(14) 0.114(3) -0.0241(17) 0.0232(17) -0.0073(11)
C54 0.0318(15) 0.112(3) 0.0242(14) -0.0223(17) -0.0057(11) 0.0242(17)
C61 0.046(4) 0.029(3) 0.020(3) 0.001(2) 0.013(3) 0.018(3)
C35 0.0301(14) 0.0347(15) 0.093(2) -0.0084(15) -0.0130(14) 0.0082(11)
C36 0.040(3) 0.028(3) 0.052(4) 0.007(2) -0.003(3) 0.004(3)
C38 0.027(2) 0.036(3) 0.045(3) 0.003(2) 0.001(2) 0.0073(19)
C37 0.034(3) 0.048(3) 0.040(3) 0.007(2) 0.000(2) 0.009(2)
C39 0.0310(14) 0.094(2) 0.0332(15) -0.0077(15) 0.0082(11) -0.0132(14)
C40 0.045(4) 0.047(3) 0.030(3) 0.006(2) 0.013(3) 0.000(3)
C42 0.034(3) 0.039(3) 0.048(3) 0.002(2) 0.007(2) -0.002(2)
C41 0.028(2) 0.045(3) 0.035(3) 0.002(2) 0.011(2) 0.001(2)
C69 0.044(4) 0.029(3) 0.034(4) 0.000(3) 0.004(3) 0.011(3)
C68 0.041(6) 0.044(6) 0.044(5) 0.008(4) 0.015(4) 0.003(4)
C70 0.046(4) 0.039(5) 0.042(7) 0.009(5) 0.005(5) 0.014(3)
C72 0.048(5) 0.042(4) 0.054(5) 0.020(3) 0.010(4) 0.020(4)
C62 0.039(3) 0.029(3) 0.032(3) 0.004(2) 0.009(2) 0.004(2)
C64 0.025(3) 0.037(3) 0.044(3) 0.014(2) 0.022(2) 0.013(2)
C67 0.047(4) 0.046(4) 0.053(4) 0.019(4) 0.007(3) 0.000(3)
C63 0.032(2) 0.028(2) 0.035(2) 0.003(2) 0.007(2) 0.0016(19)
C65 0.039(3) 0.033(3) 0.042(3) 0.012(2) 0.011(2) 0.004(2)
C66 0.042(3) 0.034(3) 0.043(3) 0.003(2) 0.006(2) -0.002(2)
C71 0.050(3) 0.044(3) 0.054(4) -0.001(3) -0.008(3) 0.010(3)
C41A 0.040(3) 0.046(3) 0.049(3) 0.008(3) 0.006(2) -0.013(2)
C42A 0.046(3) 0.044(3) 0.053(4) 0.015(3) 0.018(3) 0.000(3)
C40A 0.046(4) 0.049(3) 0.040(3) 0.002(3) 0.017(3) 0.006(3)
C60A 0.057(3) 0.0331(14) 0.020(2) -0.0068(17) 0.009(2) 0.023(2)
C61A 0.044(3) 0.031(3) 0.023(3) 0.000(2) 0.010(2) 0.011(3)
C69A 0.043(3) 0.028(3) 0.025(4) -0.002(3) 0.004(3) 0.013(3)
C70A 0.047(4) 0.031(3) 0.034(5) -0.003(4) 0.006(5) 0.014(3)
C72A 0.057(6) 0.032(4) 0.046(4) 0.009(3) 0.006(4) 0.009(4)
C62A 0.039(3) 0.025(3) 0.028(3) 0.003(2) 0.005(3) 0.006(2)
C64A 0.030(3) 0.034(3) 0.050(3) 0.013(2) 0.012(3) 0.010(3)
C67A 0.047(2) 0.044(2) 0.043(2) 0.0057(16) 0.0086(16) 0.0046(16)
C63A 0.030(2) 0.027(2) 0.033(2) 0.001(2) 0.010(2) 0.0039(19)
C65A 0.039(2) 0.032(2) 0.036(3) 0.002(2) 0.013(2) 0.007(2)
C66A 0.042(3) 0.041(4) 0.047(4) 0.008(4) 0.009(3) 0.004(3)
C71A 0.041(3) 0.037(3) 0.038(3) -0.001(2) -0.002(2) 0.009(2)
C68A 0.047(6) 0.046(6) 0.045(4) 0.013(4) 0.026(4) 0.010(4)
C74A 0.039(3) 0.029(3) 0.035(3) -0.007(2) 0.007(3) 0.005(3)
C7A 0.040(3) 0.018(3) 0.028(3) -0.002(2) 0.013(2) -0.003(2)
C3A 0.039(3) 0.026(2) 0.027(2) -0.001(2) 0.012(3) 0.002(3)
C78A 0.037(4) 0.042(4) 0.044(4) 0.001(3) -0.001(3) 0.017(3)
C2A 0.037(3) 0.034(3) 0.031(3) -0.001(2) 0.010(2) 0.002(2)
C80A 0.042(4) 0.050(6) 0.033(4) 0.006(4) 0.014(3) 0.006(4)
C79A 0.047(5) 0.050(4) 0.039(4) 0.017(3) 0.021(3) 0.013(4)
C4A 0.037(3) 0.026(3) 0.030(3) 0.001(2) 0.006(2) 0.001(2)
C6A 0.037(3) 0.015(2) 0.031(3) -0.002(2) 0.012(2) 0.001(2)
C5A 0.033(2) 0.028(2) 0.030(2) -0.0002(19) 0.003(2) 0.001(2)
C77A 0.032(3) 0.045(3) 0.036(3) 0.003(2) -0.002(2) 0.005(2)
C75A 0.036(3) 0.042(3) 0.031(3) 0.014(2) 0.002(2) 0.011(2)
C1A 0.047(3) 0.049(3) 0.044(3) -0.003(3) 0.009(3) -0.011(3)
C76A 0.048(3) 0.051(4) 0.045(3) 0.021(4) 0.001(3) 0.006(3)
C20A 0.070(5) 0.072(5) 0.071(5) 0.010(2) 0.002(2) 0.002(2)
C19A 0.084(5) 0.085(5) 0.085(5) 0.010(2) 0.005(2) 0.005(2)
C21A 0.065(4) 0.065(4) 0.067(4) 0.009(2) 0.000(2) 0.002(2)
C26A 0.036(3) 0.040(3) 0.053(4) -0.018(3) 0.003(3) 0.011(2)
C27A 0.026(2) 0.043(3) 0.044(3) -0.011(3) 0.000(2) 0.010(2)
C23A 0.034(3) 0.077(4) 0.046(3) 0.013(3) 0.016(2) 0.011(3)
C36A 0.038(4) 0.041(3) 0.050(4) 0.005(3) 0.001(3) 0.013(3)
C38A 0.039(3) 0.046(3) 0.049(3) 0.009(3) -0.011(2) 0.003(2)
C37A 0.043(3) 0.056(4) 0.041(3) 0.015(3) 0.004(2) 0.018(3)

loop_
_atom_type_symbol
_atom_type_description
_atom_type_scat_dispersion_real
_atom_type_scat_dispersion_imag
_atom_type_scat_source
C C 0.0181 0.0091 'International Tables Vol C Tables 4.2.6.8 and 6.1.1.4'
H H 0.0000 0.0000 'International Tables Vol C Tables 4.2.6.8 and 6.1.1.4'

loop_
_geom_angle_atom_site_label_1
_geom_angle_atom_site_label_2
_geom_angle_atom_site_label_3
_geom_angle
_geom_angle_site_symmetry_1
_geom_angle_site_symmetry_3
_geom_angle_publ_flag
C12 C11 C43 111.82(17) . . ?
C12 C11 C10 111.73(17) . . ?
C10 C11 C43 100.95(16) . . ?
C29 C11 C12 110.12(17) . . ?
C29 C11 C43 110.93(17) . . ?
C29 C11 C10 111.02(17) . . ?
C13 C12 C11 119.29(18) . . ?
C17 C12 C11 121.82(19) . . ?
C17 C12 C13 118.88(19) . . ?
C43 C44 C45 111.37(19) . . ?
C43 C44 C73 126.6(2) . . ?
C73 C44 C45 122.0(2) . . ?
C10 C45 C44 111.35(19) . . ?
C10 C45 C46 126.6(2) . . ?
C46 C45 C44 122.0(2) . . ?
C44 C43 C11 108.05(18) . . ?
C44 C43 C58 116.3(2) . . ?
C58 C43 C11 135.6(2) . . ?
C45 C10 C11 108.08(19) . . ?
C45 C10 C9 116.4(2) . . ?
C9 C10 C11 135.5(2) . . ?
C44 C73 C52 118.5(2) . . ?
C44 C73 C56 117.0(2) . . ?
C56 C73 C52 124.5(2) . . ?
C30 C29 C11 120.7(2) . . ?
C34 C29 C11 120.9(2) . . ?
C34 C29 C30 118.1(2) . . ?
C12 C13 H13 119.4 . . ?
C14 C13 C12 121.2(2) . . ?
C14 C13 H13 119.4 . . ?
C12 C17 H17 119.1 . . ?
C12 C17 C16 121.7(2) . . ?
C16 C17 H17 119.1 . . ?
C45 C46 C47 116.9(2) . . ?
C45 C46 C51 118.6(2) . . ?
C47 C46 C51 124.5(2) . . ?
C14 C15 H15 118.7 . . ?
C16 C15 H15 118.7 . . ?
C16 C15 C14 122.5(2) . . ?
C23 C22 C26 104.3(3) . . ?
C27 C22 C23 111.0(3) . . ?
C27 C22 C26 110.3(4) . . ?
C27 C22 C14 109.7(3) . . ?
C14 C22 C23 111.2(2) . . ?
C14 C22 C26 110.3(3) . . ?
C14 C22 C26A 110.0(3) . . ?
C14 C22 C27A 111.1(2) . . ?
C27A C22 C26A 104.2(3) . . ?
C23A C22 C14 109.9(3) . . ?
C23A C22 C26A 110.4(4) . . ?
C23A C22 C27A 111.1(3) . . ?
C22 C23 H23A 109.5 . . ?
C22 C23 H23B 109.5 . . ?
C22 C23 H23C 109.5 . . ?
H23A C23 H23B 109.5 . . ?
H23A C23 H23C 109.5 . . ?
H23B C23 H23C 109.5 . . ?
C22 C26 H26A 109.5 . . ?
C22 C26 H26B 109.5 . . ?
C22 C26 H26C 109.5 . . ?
H26A C26 H26B 109.5 . . ?
H26A C26 H26C 109.5 . . ?
H26B C26 H26C 109.5 . . ?
C22 C27 H27A 109.5 . . ?
C22 C27 H27B 109.5 . . ?
C22 C27 H27C 109.5 . . ?
H27A C27 H27B 109.5 . . ?
H27A C27 H27C 109.5 . . ?
H27B C27 H27C 109.5 . . ?
C13 C14 C22 122.4(2) . . ?
C15 C14 C13 118.1(2) . . ?
C15 C14 C22 119.48(19) . . ?
C10 C9 H9 119.8 . . ?
C8 C9 C10 120.3(2) . . ?
C8 C9 H9 119.8 . . ?
C29 C30 H30 119.1 . . ?
C29 C30 C31 121.8(3) . . ?
C31 C30 H30 119.1 . . ?
C46 C47 C8 117.9(2) . . ?
C46 C47 C48 115.9(3) . . ?
C48 C47 C8 126.2(3) . . ?
C29 C34 H34 118.9 . . ?
C29 C34 C33 122.1(3) . . ?
C33 C34 H34 118.9 . . ?
C9 C8 C47 121.9(2) . . ?
C9 C8 C7 127.5(4) . . ?
C9 C8 C7A 111.9(4) . . ?
C47 C8 C7 110.6(4) . . ?
C47 C8 C7A 126.1(4) . . ?
C7 C74 H74 119.5 . . ?
C7 C74 C3 120.9(6) . . ?
C3 C74 H74 119.5 . . ?
C74 C7 C8 124.7(5) . . ?
C74 C7 C6 120.2(4) . . ?
C6 C7 C8 114.8(4) . . ?
C74 C3 C2 118.9(5) . . ?
C4 C3 C74 117.2(5) . . ?
C4 C3 C2 123.9(5) . . ?
H78A C78 H78B 109.5 . . ?
H78A C78 H78C 109.5 . . ?
H78B C78 H78C 109.5 . . ?
C75 C78 H78A 109.5 . . ?
C75 C78 H78B 109.5 . . ?
C75 C78 H78C 109.5 . . ?
C3 C2 C80 109.2(5) . . ?
C3 C2 C1 109.5(4) . . ?
C80 C2 C1 109.5(6) . . ?
C79 C2 C3 112.0(5) . . ?
C79 C2 C80 108.0(5) . . ?
C79 C2 C1 108.5(4) . . ?
C2 C80 H80A 109.5 . . ?
C2 C80 H80B 109.5 . . ?
C2 C80 H80C 109.5 . . ?
H80A C80 H80B 109.5 . . ?
H80A C80 H80C 109.5 . . ?
H80B C80 H80C 109.5 . . ?
C2 C79 H79A 109.5 . . ?
C2 C79 H79B 109.5 . . ?
C2 C79 H79C 109.5 . . ?
H79A C79 H79B 109.5 . . ?
H79A C79 H79C 109.5 . . ?
H79B C79 H79C 109.5 . . ?
C3 C4 H4 118.5 . . ?
C3 C4 C5 123.0(4) . . ?
C5 C4 H4 118.5 . . ?
C7 C6 H6 119.4 . . ?
C5 C6 C7 121.2(4) . . ?
C5 C6 H6 119.4 . . ?
C4 C5 C75 120.6(4) . . ?
C6 C5 C4 117.5(4) . . ?
C6 C5 C75 121.9(4) . . ?
H77A C77 H77B 109.5 . . ?
H77A C77 H77C 109.5 . . ?
H77B C77 H77C 109.5 . . ?
C75 C77 H77A 109.5 . . ?
C75 C77 H77B 109.5 . . ?
C75 C77 H77C 109.5 . . ?
C5 C75 C78 112.2(4) . . ?
C5 C75 C77 108.9(4) . . ?
C5 C75 C76 109.8(4) . . ?
C77 C75 C78 107.8(4) . . ?
C76 C75 C78 107.8(4) . . ?
C76 C75 C77 110.3(4) . . ?
C2 C1 H1A 109.5 . . ?
C2 C1 H1B 109.5 . . ?
C2 C1 H1C 109.5 . . ?
H1A C1 H1B 109.5 . . ?
H1A C1 H1C 109.5 . . ?
H1B C1 H1C 109.5 . . ?
C75 C76 H76A 109.5 . . ?
C75 C76 H76B 109.5 . . ?
C75 C76 H76C 109.5 . . ?
H76A C76 H76B 109.5 . . ?
H76A C76 H76C 109.5 . . ?
H76B C76 H76C 109.5 . . ?
C43 C58 H58 119.9 . . ?
C57 C58 C43 120.2(2) . . ?
C57 C58 H58 119.9 . . ?
C58 C57 C56 121.9(2) . . ?
C58 C57 C59 119.4(2) . . ?
C56 C57 C59 118.6(2) . . ?
C73 C52 C51 119.5(2) . . ?
C53 C52 C73 115.9(3) . . ?
C53 C52 C51 124.7(3) . . ?
C73 C56 C57 117.9(2) . . ?
C73 C56 C55 116.3(3) . . ?
C55 C56 C57 125.9(3) . . ?
C17 C16 C18 120.0(2) . . ?
C15 C16 C17 117.6(2) . . ?
C15 C16 C18 122.4(2) . . ?
C46 C51 C52 119.3(2) . . ?
C50 C51 C46 116.1(3) . . ?
C50 C51 C52 124.6(3) . . ?
C30 C31 C39 120.3(3) . . ?
C32 C31 C30 118.6(3) . . ?
C32 C31 C39 121.1(2) . . ?
C34 C33 C32 118.4(3) . . ?
C34 C33 C35 120.5(3) . . ?
C32 C33 C35 121.0(2) . . ?
C57 C59 C64 117.2(3) . . ?
C57 C59 C60A 116.5(6) . . ?
C60 C59 C57 128.7(6) . . ?
C60 C59 C64 113.6(6) . . ?
C64A C59 C57 120.8(4) . . ?
C64A C59 C60A 121.9(7) . . ?
C56 C55 H55 120.1 . . ?
C54 C55 C56 119.8(3) . . ?
C54 C55 H55 120.1 . . ?
C31 C32 C33 121.0(2) . . ?
C31 C32 H32 119.5 . . ?
C33 C32 H32 119.5 . . ?
C47 C48 H48 120.0 . . ?
C49 C48 C47 120.1(3) . . ?
C49 C48 H48 120.0 . . ?
C52 C53 H53 119.6 . . ?
C52 C53 C54 120.8(3) . . ?
C54 C53 H53 119.6 . . ?
C59 C60 H60 117.0 . . ?
C59 C60 C61 125.9(8) . . ?
C61 C60 H60 117.0 . . ?
C51 C50 H50 119.7 . . ?
C51 C50 C49 120.6(3) . . ?
C49 C50 H50 119.7 . . ?
C16 C18 C19 108.8(2) . . ?
C16 C18 C21 109.3(2) . . ?
C16 C18 C20A 106.3(7) . . ?
C16 C18 C21A 107.3(7) . . ?
C21 C18 C19 106.8(3) . . ?
C20 C18 C16 112.9(3) . . ?
C20 C18 C19 108.3(3) . . ?
C20 C18 C21 110.5(3) . . ?
C19A C18 C16 119.1(8) . . ?
C19A C18 C20A 108.3(7) . . ?
C19A C18 C21A 111.3(8) . . ?
C21A C18 C20A 103.2(7) . . ?
C18 C19 H19A 109.5 . . ?
C18 C19 H19B 109.5 . . ?
C18 C19 H19C 109.5 . . ?
H19A C19 H19B 109.5 . . ?
H19A C19 H19C 109.5 . . ?
H19B C19 H19C 109.5 . . ?
C18 C21 H21A 109.5 . . ?
C18 C21 H21B 109.5 . . ?
C18 C21 H21C 109.5 . . ?
H21A C21 H21B 109.5 . . ?
H21A C21 H21C 109.5 . . ?
H21B C21 H21C 109.5 . . ?
C18 C20 H20A 109.5 . . ?
C18 C20 H20B 109.5 . . ?
C18 C20 H20C 109.5 . . ?
H20A C20 H20B 109.5 . . ?
H20A C20 H20C 109.5 . . ?
H20B C20 H20C 109.5 . . ?
C48 C49 C50 122.8(3) . . ?
C48 C49 H49 118.6 . . ?
C50 C49 H49 118.6 . . ?
C55 C54 C53 122.8(3) . . ?
C55 C54 H54 118.6 . . ?
C53 C54 H54 118.6 . . ?
C60 C61 C69 118.2(8) . . ?
C62 C61 C60 118.1(7) . . ?
C62 C61 C69 123.7(7) . . ?
C33 C35 C38 105.7(3) . . ?
C33 C35 C38A 115.5(3) . . ?
C33 C35 C37A 112.7(3) . . ?
C36 C35 C33 103.5(3) . . ?
C36 C35 C38 103.2(4) . . ?
C37 C35 C33 107.2(3) . . ?
C37 C35 C36 122.8(4) . . ?
C37 C35 C38 113.0(3) . . ?
C36A C35 C33 117.6(4) . . ?
C36A C35 C38A 111.2(4) . . ?
C36A C35 C37A 101.0(4) . . ?
C38A C35 C37A 95.7(4) . . ?
C35 C36 H36A 109.5 . . ?
C35 C36 H36B 109.5 . . ?
C35 C36 H36C 109.5 . . ?
H36A C36 H36B 109.5 . . ?
H36A C36 H36C 109.5 . . ?
H36B C36 H36C 109.5 . . ?
C35 C38 H38A 109.5 . . ?
C35 C38 H38B 109.5 . . ?
C35 C38 H38C 109.5 . . ?
H38A C38 H38B 109.5 . . ?
H38A C38 H38C 109.5 . . ?
H38B C38 H38C 109.5 . . ?
C35 C37 H37A 109.5 . . ?
C35 C37 H37B 109.5 . . ?
C35 C37 H37C 109.5 . . ?
H37A C37 H37B 109.5 . . ?
H37A C37 H37C 109.5 . . ?
H37B C37 H37C 109.5 . . ?
C31 C39 C41 105.9(3) . . ?
C31 C39 C41A 115.7(3) . . ?
C31 C39 C42A 112.8(3) . . ?
C40 C39 C31 104.1(3) . . ?
C40 C39 C41 103.8(4) . . ?
C42 C39 C31 107.8(3) . . ?
C42 C39 C40 121.2(4) . . ?
C42 C39 C41 112.8(3) . . ?
C41A C39 C42A 97.2(3) . . ?
C40A C39 C31 117.0(4) . . ?
C40A C39 C41A 110.5(4) . . ?
C40A C39 C42A 100.9(4) . . ?
C39 C40 H40A 109.5 . . ?
C39 C40 H40B 109.5 . . ?
C39 C40 H40C 109.5 . . ?
H40A C40 H40B 109.5 . . ?
H40A C40 H40C 109.5 . . ?
H40B C40 H40C 109.5 . . ?
C39 C42 H42A 109.5 . . ?
C39 C42 H42B 109.5 . . ?
C39 C42 H42C 109.5 . . ?
H42A C42 H42B 109.5 . . ?
H42A C42 H42C 109.5 . . ?
H42B C42 H42C 109.5 . . ?
C39 C41 H41A 109.5 . . ?
C39 C41 H41B 109.5 . . ?
C39 C41 H41C 109.5 . . ?
H41A C41 H41B 109.5 . . ?
H41A C41 H41C 109.5 . . ?
H41B C41 H41C 109.5 . . ?
C61 C69 C72 113.2(6) . . ?
C61 C69 C71 108.4(5) . . ?
C70 C69 C61 110.7(7) . . ?
C70 C69 C72 106.2(7) . . ?
C70 C69 C71 109.9(7) . . ?
C71 C69 C72 108.3(7) . . ?
H68A C68 H68B 109.5 . . ?
H68A C68 H68C 109.5 . . ?
H68B C68 H68C 109.5 . . ?
C65 C68 H68A 109.5 . . ?
C65 C68 H68B 109.5 . . ?
C65 C68 H68C 109.5 . . ?
C69 C70 H70A 109.5 . . ?
C69 C70 H70B 109.5 . . ?
C69 C70 H70C 109.5 . . ?
H70A C70 H70B 109.5 . . ?
H70A C70 H70C 109.5 . . ?
H70B C70 H70C 109.5 . . ?
C69 C72 H72A 109.5 . . ?
C69 C72 H72B 109.5 . . ?
C69 C72 H72C 109.5 . . ?
H72A C72 H72B 109.5 . . ?
H72A C72 H72C 109.5 . . ?
H72B C72 H72C 109.5 . . ?
C61 C62 H62 118.4 . . ?
C63 C62 C61 123.2(6) . . ?
C63 C62 H62 118.4 . . ?
C59 C64 H64 119.0 . . ?
C63 C64 C59 122.0(5) . . ?
C63 C64 H64 119.0 . . ?
H67A C67 H67B 109.5 . . ?
H67A C67 H67C 109.5 . . ?
H67B C67 H67C 109.5 . . ?
C65 C67 H67A 109.5 . . ?
C65 C67 H67B 109.5 . . ?
C65 C67 H67C 109.5 . . ?
C62 C63 C65 123.3(5) . . ?
C64 C63 C62 117.1(5) . . ?
C64 C63 C65 119.5(5) . . ?
C67 C65 C68 106.3(7) . . ?
C67 C65 C63 112.3(5) . . ?
C63 C65 C68 107.6(5) . . ?
C66 C65 C68 109.5(8) . . ?
C66 C65 C67 110.4(5) . . ?
C66 C65 C63 110.6(3) . . ?
C65 C66 H66A 109.5 . . ?
C65 C66 H66B 109.5 . . ?
C65 C66 H66C 109.5 . . ?
H66A C66 H66B 109.5 . . ?
H66A C66 H66C 109.5 . . ?
H66B C66 H66C 109.5 . . ?
C69 C71 H71A 109.5 . . ?
C69 C71 H71B 109.5 . . ?
C69 C71 H71C 109.5 . . ?
H71A C71 H71B 109.5 . . ?
H71A C71 H71C 109.5 . . ?
H71B C71 H71C 109.5 . . ?
C39 C41A H41D 109.5 . . ?
C39 C41A H41E 109.5 . . ?
C39 C41A H41F 109.5 . . ?
H41D C41A H41E 109.5 . . ?
H41D C41A H41F 109.5 . . ?
H41E C41A H41F 109.5 . . ?
C39 C42A H42D 109.5 . . ?
C39 C42A H42E 109.5 . . ?
C39 C42A H42F 109.5 . . ?
H42D C42A H42E 109.5 . . ?
H42D C42A H42F 109.5 . . ?
H42E C42A H42F 109.5 . . ?
C39 C40A H40D 109.5 . . ?
C39 C40A H40E 109.5 . . ?
C39 C40A H40F 109.5 . . ?
H40D C40A H40E 109.5 . . ?
H40D C40A H40F 109.5 . . ?
H40E C40A H40F 109.5 . . ?
C59 C60A H60A 120.9 . . ?
C61A C60A C59 118.2(7) . . ?
C61A C60A H60A 120.9 . . ?
C60A C61A C69A 120.4(7) . . ?
C60A C61A C62A 117.2(8) . . ?
C62A C61A C69A 122.5(8) . . ?
C61A C69A C70A 106.6(7) . . ?
C61A C69A C71A 110.4(5) . . ?
C72A C69A C61A 113.1(7) . . ?
C72A C69A C70A 109.2(7) . . ?
C72A C69A C71A 108.7(6) . . ?
C71A C69A C70A 108.7(7) . . ?
C69A C70A H70D 109.5 . . ?
C69A C70A H70E 109.5 . . ?
C69A C70A H70F 109.5 . . ?
H70D C70A H70E 109.5 . . ?
H70D C70A H70F 109.5 . . ?
H70E C70A H70F 109.5 . . ?
C69A C72A H72D 109.5 . . ?
C69A C72A H72E 109.5 . . ?
C69A C72A H72F 109.5 . . ?
H72D C72A H72E 109.5 . . ?
H72D C72A H72F 109.5 . . ?
H72E C72A H72F 109.5 . . ?
C61A C62A H62A 118.5 . . ?
C61A C62A C63A 123.0(7) . . ?
C63A C62A H62A 118.5 . . ?
C59 C64A H64A 118.1 . . ?
C59 C64A C63A 123.9(6) . . ?
C63A C64A H64A 118.1 . . ?
H67D C67A H67E 109.5 . . ?
H67D C67A H67F 109.5 . . ?
H67E C67A H67F 109.5 . . ?
C65A C67A H67D 109.5 . . ?
C65A C67A H67E 109.5 . . ?
C65A C67A H67F 109.5 . . ?
C62A C63A C65A 120.5(5) . . ?
C64A C63A C62A 115.3(5) . . ?
C64A C63A C65A 124.2(4) . . ?
C67A C65A C63A 110.3(3) . . ?
C67A C65A C66A 109.9(5) . . ?
C67A C65A C68A 108.7(8) . . ?
C63A C65A C66A 108.7(4) . . ?
C63A C65A C68A 112.3(6) . . ?
C66A C65A C68A 106.9(7) . . ?
C65A C66A H66D 109.5 . . ?
C65A C66A H66E 109.5 . . ?
C65A C66A H66F 109.5 . . ?
H66D C66A H66E 109.5 . . ?
H66D C66A H66F 109.5 . . ?
H66E C66A H66F 109.5 . . ?
C69A C71A H71D 109.5 . . ?
C69A C71A H71E 109.5 . . ?
C69A C71A H71F 109.5 . . ?
H71D C71A H71E 109.5 . . ?
H71D C71A H71F 109.5 . . ?
H71E C71A H71F 109.5 . . ?
C65A C68A H68D 109.5 . . ?
C65A C68A H68E 109.5 . . ?
C65A C68A H68F 109.5 . . ?
H68D C68A H68E 109.5 . . ?
H68D C68A H68F 109.5 . . ?
H68E C68A H68F 109.5 . . ?
C7A C74A H74A 119.0 . . ?
C7A C74A C3A 122.0(6) . . ?
C3A C74A H74A 119.0 . . ?
C74A C7A C8 118.3(5) . . ?
C6A C7A C8 123.9(4) . . ?
C6A C7A C74A 117.6(4) . . ?
C74A C3A C2A 118.5(6) . . ?
C4A C3A C74A 118.0(5) . . ?
C4A C3A C2A 123.4(5) . . ?
H78D C78A H78E 109.5 . . ?
H78D C78A H78F 109.5 . . ?
H78E C78A H78F 109.5 . . ?
C75A C78A H78D 109.5 . . ?
C75A C78A H78E 109.5 . . ?
C75A C78A H78F 109.5 . . ?
C80A C2A C3A 109.3(4) . . ?
C80A C2A C1A 109.5(5) . . ?
C79A C2A C3A 112.6(5) . . ?
C79A C2A C80A 107.2(4) . . ?
C79A C2A C1A 108.4(5) . . ?
C1A C2A C3A 109.8(4) . . ?
C2A C80A H80D 109.5 . . ?
C2A C80A H80E 109.5 . . ?
C2A C80A H80F 109.5 . . ?
H80D C80A H80E 109.5 . . ?
H80D C80A H80F 109.5 . . ?
H80E C80A H80F 109.5 . . ?
C2A C79A H79D 109.5 . . ?
C2A C79A H79E 109.5 . . ?
C2A C79A H79F 109.5 . . ?
H79D C79A H79E 109.5 . . ?
H79D C79A H79F 109.5 . . ?
H79E C79A H79F 109.5 . . ?
C3A C4A H4A 118.6 . . ?
C3A C4A C5A 122.7(4) . . ?
C5A C4A H4A 118.6 . . ?
C7A C6A H6A 118.4 . . ?
C7A C6A C5A 123.3(4) . . ?
C5A C6A H6A 118.4 . . ?
C4A C5A C6A 116.3(4) . . ?
C4A C5A C75A 122.7(4) . . ?
C6A C5A C75A 120.9(4) . . ?
H77D C77A H77E 109.5 . . ?
H77D C77A H77F 109.5 . . ?
H77E C77A H77F 109.5 . . ?
C75A C77A H77D 109.5 . . ?
C75A C77A H77E 109.5 . . ?
C75A C77A H77F 109.5 . . ?
C5A C75A C78A 110.7(5) . . ?
C5A C75A C77A 108.9(4) . . ?
C5A C75A C76A 113.0(4) . . ?
C77A C75A C78A 108.2(4) . . ?
C76A C75A C78A 107.0(5) . . ?
C76A C75A C77A 108.9(4) . . ?
C2A C1A H1AA 109.5 . . ?
C2A C1A H1AB 109.5 . . ?
C2A C1A H1AC 109.5 . . ?
H1AA C1A H1AB 109.5 . . ?
H1AA C1A H1AC 109.5 . . ?
H1AB C1A H1AC 109.5 . . ?
C75A C76A H76D 109.5 . . ?
C75A C76A H76E 109.5 . . ?
C75A C76A H76F 109.5 . . ?
H76D C76A H76E 109.5 . . ?
H76D C76A H76F 109.5 . . ?
H76E C76A H76F 109.5 . . ?
C18 C20A H20D 109.5 . . ?
C18 C20A H20E 109.5 . . ?
C18 C20A H20F 109.5 . . ?
H20D C20A H20E 109.5 . . ?
H20D C20A H20F 109.5 . . ?
H20E C20A H20F 109.5 . . ?
C18 C19A H19D 109.5 . . ?
C18 C19A H19E 109.5 . . ?
C18 C19A H19F 109.5 . . ?
H19D C19A H19E 109.5 . . ?
H19D C19A H19F 109.5 . . ?
H19E C19A H19F 109.5 . . ?
C18 C21A H21D 109.5 . . ?
C18 C21A H21E 109.5 . . ?
C18 C21A H21F 109.5 . . ?
H21D C21A H21E 109.5 . . ?
H21D C21A H21F 109.5 . . ?
H21E C21A H21F 109.5 . . ?
C22 C26A H26D 109.5 . . ?
C22 C26A H26E 109.5 . . ?
C22 C26A H26F 109.5 . . ?
H26D C26A H26E 109.5 . . ?
H26D C26A H26F 109.5 . . ?
H26E C26A H26F 109.5 . . ?
C22 C27A H27D 109.5 . . ?
C22 C27A H27E 109.5 . . ?
C22 C27A H27F 109.5 . . ?
H27D C27A H27E 109.5 . . ?
H27D C27A H27F 109.5 . . ?
H27E C27A H27F 109.5 . . ?
C22 C23A H23D 109.5 . . ?
C22 C23A H23E 109.5 . . ?
C22 C23A H23F 109.5 . . ?
H23D C23A H23E 109.5 . . ?
H23D C23A H23F 109.5 . . ?
H23E C23A H23F 109.5 . . ?
C35 C36A H36D 109.5 . . ?
C35 C36A H36E 109.5 . . ?
C35 C36A H36F 109.5 . . ?
H36D C36A H36E 109.5 . . ?
H36D C36A H36F 109.5 . . ?
H36E C36A H36F 109.5 . . ?
C35 C38A H38D 109.5 . . ?
C35 C38A H38E 109.5 . . ?
C35 C38A H38F 109.5 . . ?
H38D C38A H38E 109.5 . . ?
H38D C38A H38F 109.5 . . ?
H38E C38A H38F 109.5 . . ?
C35 C37A H37D 109.5 . . ?
C35 C37A H37E 109.5 . . ?
C35 C37A H37F 109.5 . . ?
H37D C37A H37E 109.5 . . ?
H37D C37A H37F 109.5 . . ?
H37E C37A H37F 109.5 . . ?

loop_
_geom_bond_atom_site_label_1
_geom_bond_atom_site_label_2
_geom_bond_distance
_geom_bond_site_symmetry_2
_geom_bond_publ_flag
C11 C12 1.541(3) . ?
C11 C43 1.561(3) . ?
C11 C10 1.560(3) . ?
C11 C29 1.539(3) . ?
C12 C13 1.398(3) . ?
C12 C17 1.380(3) . ?
C44 C45 1.408(3) . ?
C44 C43 1.371(3) . ?
C44 C73 1.397(3) . ?
C45 C10 1.371(3) . ?
C45 C46 1.396(3) . ?
C43 C58 1.406(3) . ?
C10 C9 1.406(3) . ?
C73 C52 1.431(3) . ?
C73 C56 1.408(4) . ?
C29 C30 1.387(3) . ?
C29 C34 1.384(3) . ?
C13 H13 0.9500 . ?
C13 C14 1.390(3) . ?
C17 H17 0.9500 . ?
C17 C16 1.398(3) . ?
C46 C47 1.412(4) . ?
C46 C51 1.430(3) . ?
C15 H15 0.9500 . ?
C15 C14 1.389(3) . ?
C15 C16 1.389(3) . ?
C22 C23 1.560(5) . ?
C22 C26 1.569(5) . ?
C22 C27 1.456(5) . ?
C22 C14 1.537(3) . ?
C22 C26A 1.571(5) . ?
C22 C27A 1.556(5) . ?
C22 C23A 1.455(5) . ?
C23 H23A 0.9800 . ?
C23 H23B 0.9800 . ?
C23 H23C 0.9800 . ?
C26 H26A 0.9800 . ?
C26 H26B 0.9800 . ?
C26 H26C 0.9800 . ?
C27 H27A 0.9800 . ?
C27 H27B 0.9800 . ?
C27 H27C 0.9800 . ?
C9 H9 0.9500 . ?
C9 C8 1.387(3) . ?
C30 H30 0.9500 . ?
C30 C31 1.393(3) . ?
C47 C8 1.438(4) . ?
C47 C48 1.421(3) . ?
C34 H34 0.9500 . ?
C34 C33 1.390(3) . ?
C8 C7 1.466(5) . ?
C8 C7A 1.550(5) . ?
C74 H74 0.9500 . ?
C74 C7 1.373(6) . ?
C74 C3 1.405(6) . ?
C7 C6 1.395(7) . ?
C3 C2 1.531(7) . ?
C3 C4 1.382(7) . ?
C78 H78A 0.9800 . ?
C78 H78B 0.9800 . ?
C78 H78C 0.9800 . ?
C78 C75 1.537(6) . ?
C2 C80 1.538(8) . ?
C2 C79 1.528(7) . ?
C2 C1 1.542(6) . ?
C80 H80A 0.9800 . ?
C80 H80B 0.9800 . ?
C80 H80C 0.9800 . ?
C79 H79A 0.9800 . ?
C79 H79B 0.9800 . ?
C79 H79C 0.9800 . ?
C4 H4 0.9500 . ?
C4 C5 1.410(6) . ?
C6 H6 0.9500 . ?
C6 C5 1.370(6) . ?
C5 C75 1.520(5) . ?
C77 H77A 0.9800 . ?
C77 H77B 0.9800 . ?
C77 H77C 0.9800 . ?
C77 C75 1.536(6) . ?
C75 C76 1.531(6) . ?
C1 H1A 0.9800 . ?
C1 H1B 0.9800 . ?
C1 H1C 0.9800 . ?
C76 H76A 0.9800 . ?
C76 H76B 0.9800 . ?
C76 H76C 0.9800 . ?
C58 H58 0.9500 . ?
C58 C57 1.390(3) . ?
C57 C56 1.438(4) . ?
C57 C59 1.490(4) . ?
C52 C51 1.484(4) . ?
C52 C53 1.381(4) . ?
C56 C55 1.423(3) . ?
C16 C18 1.529(3) . ?
C51 C50 1.380(4) . ?
C31 C32 1.392(4) . ?
C31 C39 1.530(4) . ?
C33 C32 1.394(4) . ?
C33 C35 1.532(4) . ?
C59 C60 1.285(16) . ?
C59 C64 1.610(6) . ?
C59 C60A 1.485(14) . ?
C59 C64A 1.199(7) . ?
C55 H55 0.9500 . ?
C55 C54 1.365(5) . ?
C32 H32 0.9500 . ?
C48 H48 0.9500 . ?
C48 C49 1.366(5) . ?
C53 H53 0.9500 . ?
C53 C54 1.402(5) . ?
C60 H60 0.9500 . ?
C60 C61 1.455(18) . ?
C50 H50 0.9500 . ?
C50 C49 1.402(5) . ?
C18 C19 1.558(5) . ?
C18 C21 1.537(5) . ?
C18 C20 1.507(5) . ?
C18 C20A 1.582(9) . ?
C18 C19A 1.499(9) . ?
C18 C21A 1.547(9) . ?
C19 H19A 0.9800 . ?
C19 H19B 0.9800 . ?
C19 H19C 0.9800 . ?
C21 H21A 0.9800 . ?
C21 H21B 0.9800 . ?
C21 H21C 0.9800 . ?
C20 H20A 0.9800 . ?
C20 H20B 0.9800 . ?
C20 H20C 0.9800 . ?
C49 H49 0.9500 . ?
C54 H54 0.9500 . ?
C61 C69 1.517(11) . ?
C61 C62 1.406(9) . ?
C35 C36 1.529(6) . ?
C35 C38 1.625(5) . ?
C35 C37 1.365(6) . ?
C35 C36A 1.452(6) . ?
C35 C38A 1.573(6) . ?
C35 C37A 1.741(7) . ?
C36 H36A 0.9800 . ?
C36 H36B 0.9800 . ?
C36 H36C 0.9800 . ?
C38 H38A 0.9800 . ?
C38 H38B 0.9800 . ?
C38 H38C 0.9800 . ?
C37 H37A 0.9800 . ?
C37 H37B 0.9800 . ?
C37 H37C 0.9800 . ?
C39 C40 1.521(5) . ?
C39 C42 1.391(6) . ?
C39 C41 1.606(5) . ?
C39 C41A 1.556(5) . ?
C39 C42A 1.702(6) . ?
C39 C40A 1.495(6) . ?
C40 H40A 0.9800 . ?
C40 H40B 0.9800 . ?
C40 H40C 0.9800 . ?
C42 H42A 0.9800 . ?
C42 H42B 0.9800 . ?
C42 H42C 0.9800 . ?
C41 H41A 0.9800 . ?
C41 H41B 0.9800 . ?
C41 H41C 0.9800 . ?
C69 C70 1.517(10) . ?
C69 C72 1.530(13) . ?
C69 C71 1.524(9) . ?
C68 H68A 0.9800 . ?
C68 H68B 0.9800 . ?
C68 H68C 0.9800 . ?
C68 C65 1.561(19) . ?
C70 H70A 0.9800 . ?
C70 H70B 0.9800 . ?
C70 H70C 0.9800 . ?
C72 H72A 0.9800 . ?
C72 H72B 0.9800 . ?
C72 H72C 0.9800 . ?
C62 H62 0.9500 . ?
C62 C63 1.398(8) . ?
C64 H64 0.9500 . ?
C64 C63 1.385(8) . ?
C67 H67A 0.9800 . ?
C67 H67B 0.9800 . ?
C67 H67C 0.9800 . ?
C67 C65 1.530(9) . ?
C63 C65 1.535(7) . ?
C65 C66 1.507(7) . ?
C66 H66A 0.9800 . ?
C66 H66B 0.9800 . ?
C66 H66C 0.9800 . ?
C71 H71A 0.9800 . ?
C71 H71B 0.9800 . ?
C71 H71C 0.9800 . ?
C41A H41D 0.9800 . ?
C41A H41E 0.9800 . ?
C41A H41F 0.9800 . ?
C42A H42D 0.9800 . ?
C42A H42E 0.9800 . ?
C42A H42F 0.9800 . ?
C40A H40D 0.9800 . ?
C40A H40E 0.9800 . ?
C40A H40F 0.9800 . ?
C60A H60A 0.9500 . ?
C60A C61A 1.360(18) . ?
C61A C69A 1.534(11) . ?
C61A C62A 1.381(8) . ?
C69A C70A 1.549(8) . ?
C69A C72A 1.507(13) . ?
C69A C71A 1.548(9) . ?
C70A H70D 0.9800 . ?
C70A H70E 0.9800 . ?
C70A H70F 0.9800 . ?
C72A H72D 0.9800 . ?
C72A H72E 0.9800 . ?
C72A H72F 0.9800 . ?
C62A H62A 0.9500 . ?
C62A C63A 1.415(8) . ?
C64A H64A 0.9500 . ?
C64A C63A 1.405(9) . ?
C67A H67D 0.9800 . ?
C67A H67E 0.9800 . ?
C67A H67F 0.9800 . ?
C67A C65A 1.518(7) . ?
C63A C65A 1.528(7) . ?
C65A C66A 1.551(9) . ?
C65A C68A 1.561(19) . ?
C66A H66D 0.9800 . ?
C66A H66E 0.9800 . ?
C66A H66F 0.9800 . ?
C71A H71D 0.9800 . ?
C71A H71E 0.9800 . ?
C71A H71F 0.9800 . ?
C68A H68D 0.9800 . ?
C68A H68E 0.9800 . ?
C68A H68F 0.9800 . ?
C74A H74A 0.9500 . ?
C74A C7A 1.389(6) . ?
C74A C3A 1.405(6) . ?
C7A C6A 1.387(7) . ?
C3A C2A 1.537(7) . ?
C3A C4A 1.389(7) . ?
C78A H78D 0.9800 . ?
C78A H78E 0.9800 . ?
C78A H78F 0.9800 . ?
C78A C75A 1.545(7) . ?
C2A C80A 1.536(8) . ?
C2A C79A 1.528(7) . ?
C2A C1A 1.536(6) . ?
C80A H80D 0.9800 . ?
C80A H80E 0.9800 . ?
C80A H80F 0.9800 . ?
C79A H79D 0.9800 . ?
C79A H79E 0.9800 . ?
C79A H79F 0.9800 . ?
C4A H4A 0.9500 . ?
C4A C5A 1.400(6) . ?
C6A H6A 0.9500 . ?
C6A C5A 1.410(6) . ?
C5A C75A 1.525(6) . ?
C77A H77D 0.9800 . ?
C77A H77E 0.9800 . ?
C77A H77F 0.9800 . ?
C77A C75A 1.535(6) . ?
C75A C76A 1.533(6) . ?
C1A H1AA 0.9800 . ?
C1A H1AB 0.9800 . ?
C1A H1AC 0.9800 . ?
C76A H76D 0.9800 . ?
C76A H76E 0.9800 . ?
C76A H76F 0.9800 . ?
C20A H20D 0.9800 . ?
C20A H20E 0.9800 . ?
C20A H20F 0.9800 . ?
C19A H19D 0.9800 . ?
C19A H19E 0.9800 . ?
C19A H19F 0.9800 . ?
C21A H21D 0.9800 . ?
C21A H21E 0.9800 . ?
C21A H21F 0.9800 . ?
C26A H26D 0.9800 . ?
C26A H26E 0.9800 . ?
C26A H26F 0.9800 . ?
C27A H27D 0.9800 . ?
C27A H27E 0.9800 . ?
C27A H27F 0.9800 . ?
C23A H23D 0.9800 . ?
C23A H23E 0.9800 . ?
C23A H23F 0.9800 . ?
C36A H36D 0.9800 . ?
C36A H36E 0.9800 . ?
C36A H36F 0.9800 . ?
C38A H38D 0.9800 . ?
C38A H38E 0.9800 . ?
C38A H38F 0.9800 . ?
C37A H37D 0.9800 . ?
C37A H37E 0.9800 . ?
C37A H37F 0.9800 . ?

loop_
_geom_torsion_atom_site_label_1
_geom_torsion_atom_site_label_2
_geom_torsion_atom_site_label_3
_geom_torsion_atom_site_label_4
_geom_torsion
_geom_torsion_site_symmetry_1
_geom_torsion_site_symmetry_2
_geom_torsion_site_symmetry_3
_geom_torsion_site_symmetry_4
_geom_torsion_publ_flag
C11 C12 C13 C14 179.9(2) . . . . ?
C11 C12 C17 C16 -179.9(2) . . . . ?
C11 C43 C58 C57 -176.8(2) . . . . ?
C11 C10 C9 C8 176.6(2) . . . . ?
C11 C29 C30 C31 -173.5(2) . . . . ?
C11 C29 C34 C33 173.3(2) . . . . ?
C12 C11 C43 C44 123.18(19) . . . . ?
C12 C11 C43 C58 -57.7(3) . . . . ?
C12 C11 C10 C45 -123.23(19) . . . . ?
C12 C11 C10 C9 57.9(3) . . . . ?
C12 C11 C29 C30 86.6(2) . . . . ?
C12 C11 C29 C34 -86.6(2) . . . . ?
C12 C13 C14 C15 -0.1(3) . . . . ?
C12 C13 C14 C22 179.7(2) . . . . ?
C12 C17 C16 C15 0.2(4) . . . . ?
C12 C17 C16 C18 179.8(2) . . . . ?
C44 C45 C10 C11 2.9(2) . . . . ?
C44 C45 C10 C9 -178.04(18) . . . . ?
C44 C45 C46 C47 179.54(19) . . . . ?
C44 C45 C46 C51 -0.4(3) . . . . ?
C44 C43 C58 C57 2.3(3) . . . . ?
C44 C73 C52 C51 -0.8(3) . . . . ?
C44 C73 C52 C53 179.9(2) . . . . ?
C44 C73 C56 C57 1.1(3) . . . . ?
C44 C73 C56 C55 -178.3(2) . . . . ?
C45 C44 C43 C11 -2.9(2) . . . . ?
C45 C44 C43 C58 177.73(18) . . . . ?
C45 C44 C73 C52 0.8(3) . . . . ?
C45 C44 C73 C56 -179.33(19) . . . . ?
C45 C10 C9 C8 -2.2(3) . . . . ?
C45 C46 C47 C8 -1.0(3) . . . . ?
C45 C46 C47 C48 178.3(2) . . . . ?
C45 C46 C51 C52 0.4(3) . . . . ?
C45 C46 C51 C50 -179.9(2) . . . . ?
C43 C11 C12 C13 -56.1(3) . . . . ?
C43 C11 C12 C17 123.7(2) . . . . ?
C43 C11 C10 C45 -4.2(2) . . . . ?
C43 C11 C10 C9 176.9(2) . . . . ?
C43 C11 C29 C30 -37.7(3) . . . . ?
C43 C11 C29 C34 149.1(2) . . . . ?
C43 C44 C45 C10 0.0(2) . . . . ?
C43 C44 C45 C46 -179.11(19) . . . . ?
C43 C44 C73 C52 179.5(2) . . . . ?
C43 C44 C73 C56 -0.7(3) . . . . ?
C43 C58 C57 C56 -1.8(3) . . . . ?
C43 C58 C57 C59 176.5(2) . . . . ?
C10 C11 C12 C13 56.3(3) . . . . ?
C10 C11 C12 C17 -124.0(2) . . . . ?
C10 C11 C43 C44 4.3(2) . . . . ?
C10 C11 C43 C58 -176.6(2) . . . . ?
C10 C11 C29 C30 -149.1(2) . . . . ?
C10 C11 C29 C34 37.7(3) . . . . ?
C10 C45 C46 C47 0.5(3) . . . . ?
C10 C45 C46 C51 -179.4(2) . . . . ?
C10 C9 C8 C47 1.7(3) . . . . ?
C10 C9 C8 C7 179.8(4) . . . . ?
C10 C9 C8 C7A -173.7(3) . . . . ?
C73 C44 C45 C10 178.90(19) . . . . ?
C73 C44 C45 C46 -0.2(3) . . . . ?
C73 C44 C43 C11 178.27(19) . . . . ?
C73 C44 C43 C58 -1.1(3) . . . . ?
C73 C52 C51 C46 0.2(3) . . . . ?
C73 C52 C51 C50 -179.5(2) . . . . ?
C73 C52 C53 C54 -1.3(3) . . . . ?
C73 C56 C55 C54 -1.9(3) . . . . ?
C29 C11 C12 C13 -179.88(19) . . . . ?
C29 C11 C12 C17 -0.1(3) . . . . ?
C29 C11 C43 C44 -113.45(19) . . . . ?
C29 C11 C43 C58 65.7(3) . . . . ?
C29 C11 C10 C45 113.41(19) . . . . ?
C29 C11 C10 C9 -65.4(3) . . . . ?
C29 C30 C31 C32 -0.2(4) . . . . ?
C29 C30 C31 C39 178.9(2) . . . . ?
C29 C34 C33 C32 0.5(4) . . . . ?
C29 C34 C33 C35 -179.0(2) . . . . ?
C13 C12 C17 C16 -0.2(4) . . . . ?
C17 C12 C13 C14 0.2(3) . . . . ?
C17 C16 C18 C19 58.6(3) . . . . ?
C17 C16 C18 C21 -57.7(3) . . . . ?
C17 C16 C18 C20 178.8(3) . . . . ?
C17 C16 C18 C20A 123.4(7) . . . . ?
C17 C16 C18 C19A 0.9(9) . . . . ?
C17 C16 C18 C21A -126.6(7) . . . . ?
C46 C45 C10 C11 -178.02(19) . . . . ?
C46 C45 C10 C9 1.1(3) . . . . ?
C46 C47 C8 C9 -0.1(3) . . . . ?
C46 C47 C8 C7 -178.4(3) . . . . ?
C46 C47 C8 C7A 174.7(3) . . . . ?
C46 C47 C48 C49 2.1(3) . . . . ?
C46 C51 C50 C49 1.2(3) . . . . ?
C15 C16 C18 C19 -121.8(3) . . . . ?
C15 C16 C18 C21 121.9(3) . . . . ?
C15 C16 C18 C20 -1.6(5) . . . . ?
C15 C16 C18 C20A -57.0(7) . . . . ?
C15 C16 C18 C19A -179.5(8) . . . . ?
C15 C16 C18 C21A 52.9(8) . . . . ?
C23 C22 C14 C13 -24.8(4) . . . . ?
C23 C22 C14 C15 155.0(3) . . . . ?
C26 C22 C14 C13 -140.0(3) . . . . ?
C26 C22 C14 C15 39.8(4) . . . . ?
C27 C22 C14 C13 98.3(4) . . . . ?
C27 C22 C14 C15 -81.9(4) . . . . ?
C14 C15 C16 C17 -0.1(4) . . . . ?
C14 C15 C16 C18 -179.7(2) . . . . ?
C9 C8 C7 C74 -103.2(8) . . . . ?
C9 C8 C7 C6 69.7(7) . . . . ?
C9 C8 C7A C74A -124.8(7) . . . . ?
C9 C8 C7A C6A 58.8(8) . . . . ?
C30 C29 C34 C33 0.0(3) . . . . ?
C30 C31 C32 C33 0.8(4) . . . . ?
C30 C31 C39 C40 68.9(4) . . . . ?
C30 C31 C39 C42 -61.0(4) . . . . ?
C30 C31 C39 C41 178.0(3) . . . . ?
C30 C31 C39 C41A -129.1(3) . . . . ?
C30 C31 C39 C42A -18.4(4) . . . . ?
C30 C31 C39 C40A 97.9(4) . . . . ?
C47 C46 C51 C52 -179.5(2) . . . . ?
C47 C46 C51 C50 0.2(3) . . . . ?
C47 C8 C7 C74 75.1(9) . . . . ?
C47 C8 C7 C6 -112.0(6) . . . . ?
C47 C8 C7A C74A 60.0(9) . . . . ?
C47 C8 C7A C6A -116.4(6) . . . . ?
C47 C48 C49 C50 -0.8(4) . . . . ?
C34 C29 C30 C31 -0.1(3) . . . . ?
C34 C33 C32 C31 -0.9(4) . . . . ?
C34 C33 C35 C36 -69.5(4) . . . . ?
C34 C33 C35 C38 -177.7(3) . . . . ?
C34 C33 C35 C37 61.6(4) . . . . ?
C34 C33 C35 C36A -97.4(5) . . . . ?
C34 C33 C35 C38A 128.1(4) . . . . ?
C34 C33 C35 C37A 19.5(4) . . . . ?
C8 C47 C48 C49 -178.7(2) . . . . ?
C8 C7 C6 C5 -173.5(5) . . . . ?
C8 C7A C6A C5A 175.6(5) . . . . ?
C74 C7 C6 C5 -0.2(11) . . . . ?
C74 C3 C2 C80 57.5(9) . . . . ?
C74 C3 C2 C79 177.2(7) . . . . ?
C74 C3 C2 C1 -62.3(8) . . . . ?
C74 C3 C4 C5 -1.8(10) . . . . ?
C7 C74 C3 C2 -177.3(8) . . . . ?
C7 C74 C3 C4 0.9(13) . . . . ?
C7 C6 C5 C4 -0.6(9) . . . . ?
C7 C6 C5 C75 -177.5(6) . . . . ?
C3 C74 C7 C8 172.6(8) . . . . ?
C3 C74 C7 C6 0.1(13) . . . . ?
C3 C4 C5 C6 1.7(9) . . . . ?
C3 C4 C5 C75 178.7(5) . . . . ?
C2 C3 C4 C5 176.3(6) . . . . ?
C4 C3 C2 C80 -120.6(7) . . . . ?
C4 C3 C2 C79 -0.9(8) . . . . ?
C4 C3 C2 C1 119.6(7) . . . . ?
C4 C5 C75 C78 -175.4(5) . . . . ?
C4 C5 C75 C77 65.3(6) . . . . ?
C4 C5 C75 C76 -55.5(6) . . . . ?
C6 C5 C75 C78 1.4(7) . . . . ?
C6 C5 C75 C77 -117.9(6) . . . . ?
C6 C5 C75 C76 121.3(5) . . . . ?
C58 C57 C56 C73 0.1(3) . . . . ?
C58 C57 C56 C55 179.4(2) . . . . ?
C58 C57 C59 C60 116.8(4) . . . . ?
C58 C57 C59 C64 -54.5(3) . . . . ?
C58 C57 C59 C60A 112.8(3) . . . . ?
C58 C57 C59 C64A -77.5(3) . . . . ?
C57 C56 C55 C54 178.7(2) . . . . ?
C57 C59 C60 C61 -174.7(4) . . . . ?
C57 C59 C64 C63 176.1(2) . . . . ?
C57 C59 C60A C61A 177.2(3) . . . . ?
C57 C59 C64A C63A -176.82(19) . . . . ?
C52 C73 C56 C57 -179.0(2) . . . . ?
C52 C73 C56 C55 1.6(3) . . . . ?
C52 C51 C50 C49 -179.1(2) . . . . ?
C52 C53 C54 C55 1.0(4) . . . . ?
C56 C73 C52 C51 179.4(2) . . . . ?
C56 C73 C52 C53 0.0(3) . . . . ?
C56 C57 C59 C60 -64.9(4) . . . . ?
C56 C57 C59 C64 123.8(2) . . . . ?
C56 C57 C59 C60A -68.8(4) . . . . ?
C56 C57 C59 C64A 100.8(3) . . . . ?
C56 C55 C54 C53 0.7(4) . . . . ?
C16 C15 C14 C13 0.0(4) . . . . ?
C16 C15 C14 C22 -179.8(2) . . . . ?
C51 C46 C47 C8 178.9(2) . . . . ?
C51 C46 C47 C48 -1.8(3) . . . . ?
C51 C52 C53 C54 179.3(2) . . . . ?
C51 C50 C49 C48 -0.9(4) . . . . ?
C59 C57 C56 C73 -178.3(2) . . . . ?
C59 C57 C56 C55 1.1(4) . . . . ?
C59 C60 C61 C69 -178.2(4) . . . . ?
C59 C60 C61 C62 1.3(7) . . . . ?
C59 C64 C63 C62 -1.8(3) . . . . ?
C59 C64 C63 C65 178.1(2) . . . . ?
C59 C60A C61A C69A 175.7(4) . . . . ?
C59 C60A C61A C62A -3.8(6) . . . . ?
C59 C64A C63A C62A 4.1(3) . . . . ?
C59 C64A C63A C65A -176.2(2) . . . . ?
C32 C31 C39 C40 -112.0(4) . . . . ?
C32 C31 C39 C42 118.1(4) . . . . ?
C32 C31 C39 C41 -2.9(4) . . . . ?
C32 C31 C39 C41A 50.0(4) . . . . ?
C32 C31 C39 C42A 160.7(3) . . . . ?
C32 C31 C39 C40A -83.0(4) . . . . ?
C32 C33 C35 C36 111.0(4) . . . . ?
C32 C33 C35 C38 2.8(4) . . . . ?
C32 C33 C35 C37 -117.9(4) . . . . ?
C32 C33 C35 C36A 83.1(5) . . . . ?
C32 C33 C35 C38A -51.4(4) . . . . ?
C32 C33 C35 C37A -160.0(3) . . . . ?
C48 C47 C8 C9 -179.3(2) . . . . ?
C48 C47 C8 C7 2.3(4) . . . . ?
C48 C47 C8 C7A -4.6(5) . . . . ?
C53 C52 C51 C46 179.5(2) . . . . ?
C53 C52 C51 C50 -0.2(4) . . . . ?
C60 C59 C64 C63 3.5(4) . . . . ?
C60 C61 C69 C70 -54.7(8) . . . . ?
C60 C61 C69 C72 -173.9(6) . . . . ?
C60 C61 C69 C71 65.9(6) . . . . ?
C60 C61 C62 C63 0.8(6) . . . . ?
C61 C62 C63 C64 -0.3(5) . . . . ?
C61 C62 C63 C65 179.8(3) . . . . ?
C35 C33 C32 C31 178.6(2) . . . . ?
C39 C31 C32 C33 -178.3(2) . . . . ?
C69 C61 C62 C63 -179.8(4) . . . . ?
C62 C61 C69 C70 125.8(8) . . . . ?
C62 C61 C69 C72 6.6(8) . . . . ?
C62 C61 C69 C71 -113.5(6) . . . . ?
C62 C63 C65 C68 125.9(8) . . . . ?
C62 C63 C65 C67 9.3(5) . . . . ?
C62 C63 C65 C66 -114.5(5) . . . . ?
C64 C59 C60 C61 -3.1(6) . . . . ?
C64 C63 C65 C68 -54.0(8) . . . . ?
C64 C63 C65 C67 -170.6(4) . . . . ?
C64 C63 C65 C66 65.5(4) . . . . ?
C60A C59 C64A C63A -7.8(5) . . . . ?
C60A C61A C69A C70A -55.3(8) . . . . ?
C60A C61A C69A C72A -175.3(6) . . . . ?
C60A C61A C69A C71A 62.6(7) . . . . ?
C60A C61A C62A C63A 0.5(6) . . . . ?
C61A C62A C63A C64A -0.2(5) . . . . ?
C61A C62A C63A C65A -179.9(3) . . . . ?
C69A C61A C62A C63A -178.9(4) . . . . ?
C62A C61A C69A C70A 124.1(7) . . . . ?
C62A C61A C69A C72A 4.1(8) . . . . ?
C62A C61A C69A C71A -118.0(6) . . . . ?
C62A C63A C65A C67A 55.7(4) . . . . ?
C62A C63A C65A C66A -64.9(5) . . . . ?
C62A C63A C65A C68A 177.1(8) . . . . ?
C64A C59 C60A C61A 7.7(6) . . . . ?
C64A C63A C65A C67A -124.0(4) . . . . ?
C64A C63A C65A C66A 115.4(4) . . . . ?
C64A C63A C65A C68A -2.6(8) . . . . ?
C74A C7A C6A C5A -0.9(11) . . . . ?
C74A C3A C2A C80A 54.4(9) . . . . ?
C74A C3A C2A C79A 173.4(8) . . . . ?
C74A C3A C2A C1A -65.8(9) . . . . ?
C74A C3A C4A C5A -2.1(10) . . . . ?
C7A C74A C3A C2A 179.7(8) . . . . ?
C7A C74A C3A C4A 2.6(14) . . . . ?
C7A C6A C5A C4A 1.3(9) . . . . ?
C7A C6A C5A C75A -178.3(6) . . . . ?
C3A C74A C7A C8 -177.8(8) . . . . ?
C3A C74A C7A C6A -1.1(14) . . . . ?
C3A C4A C5A C6A 0.3(8) . . . . ?
C3A C4A C5A C75A 179.9(6) . . . . ?
C2A C3A C4A C5A -179.1(6) . . . . ?
C4A C3A C2A C80A -128.7(7) . . . . ?
C4A C3A C2A C79A -9.7(9) . . . . ?
C4A C3A C2A C1A 111.1(7) . . . . ?
C4A C5A C75A C78A -125.8(6) . . . . ?
C4A C5A C75A C77A 115.3(6) . . . . ?
C4A C5A C75A C76A -5.8(7) . . . . ?
C6A C5A C75A C78A 53.8(7) . . . . ?
C6A C5A C75A C77A -65.1(6) . . . . ?
C6A C5A C75A C76A 173.8(5) . . . . ?
C26A C22 C14 C13 140.2(3) . . . . ?
C26A C22 C14 C15 -40.0(4) . . . . ?
C27A C22 C14 C13 25.3(4) . . . . ?
C27A C22 C14 C15 -154.9(3) . . . . ?
C23A C22 C14 C13 -98.1(4) . . . . ?
C23A C22 C14 C15 81.7(4) . . . . ?
